data_4301263
loop_
_publ_author_name
'Lijun Han'
'Suojiang Zhang'
'Yibo Wang'
'Xingjuan Yan'
'Xingmei Lu'

_publ_section_title
;
A Strategy for Synthesis of Ionic Metal-Organic Frameworks
;
_journal_name_full 'Inorganic Chemistry'
_journal_page_first 786
_journal_page_last 788
_journal_paper_doi 10.1021/ic800632r
_journal_volume 48
_journal_year 2009
_chemical_formula_moiety 'C28 H42 Br2.90 Cl1.10 Er4 N8 O26.50'
_chemical_formula_sum 'C28 H42 Br2.9 Cl1.1 Er4 N8 O26.5'
_chemical_formula_weight 1854.47
_chemical_name_systematic
; 
 ? 
;
_space_group_IT_number 62
_symmetry_cell_setting orthorhombic
_symmetry_space_group_name_Hall '-P 2ac 2n'
_symmetry_space_group_name_H-M 'P n m a'
_atom_sites_solution_hydrogens geom
_atom_sites_solution_primary direct
_atom_sites_solution_secondary difmap
_audit_creation_method SHELXL-97
_cell_angle_alpha 90.00
_cell_angle_beta 90.00
_cell_angle_gamma 90.00
_cell_formula_units_Z 8
_cell_length_a 25.0161(8)
_cell_length_b 31.9509(12)
_cell_length_c 13.2163(6)
_cell_measurement_reflns_used 13245
_cell_measurement_temperature 113(2)
_cell_measurement_theta_max 22.5
_cell_measurement_theta_min 2.3
_cell_volume 10563.6(7)
_computing_cell_refinement crystalclear
_computing_data_collection crystalclear
_computing_data_reduction crystalclear
_computing_structure_refinement 'SHELXL-97 (Sheldrick, 1997)'
_computing_structure_solution 'SHELXS-97 (Sheldrick, 1990)'
_diffrn_ambient_temperature 113(2)
_diffrn_detector_area_resol_mean 7.31
_diffrn_measured_fraction_theta_full 0.998
_diffrn_measured_fraction_theta_max 0.998
_diffrn_measurement_device_type 'Rigaku Saturn'
_diffrn_measurement_method '\w and \f scans'
_diffrn_radiation_monochromator confocal
_diffrn_radiation_source 'rotating anode'
_diffrn_radiation_type MoK\a
_diffrn_radiation_wavelength 0.71070
_diffrn_reflns_av_R_equivalents 0.0781
_diffrn_reflns_av_sigmaI/netI 0.0465
_diffrn_reflns_limit_h_max 32
_diffrn_reflns_limit_h_min -32
_diffrn_reflns_limit_k_max 41
_diffrn_reflns_limit_k_min -42
_diffrn_reflns_limit_l_max 15
_diffrn_reflns_limit_l_min -17
_diffrn_reflns_number 94586
_diffrn_reflns_theta_full 27.90
_diffrn_reflns_theta_max 27.90
_diffrn_reflns_theta_min 1.67
_diffrn_standards_decay_% 0
_diffrn_standards_interval_count 0
_diffrn_standards_interval_time 0
_diffrn_standards_number 0
_exptl_absorpt_coefficient_mu 8.627
_exptl_absorpt_correction_T_max 0.4792
_exptl_absorpt_correction_T_min 0.2126
_exptl_absorpt_correction_type multi-scan
_exptl_absorpt_process_details crystalclear
_exptl_crystal_density_diffrn 2.332
_exptl_crystal_density_method 'not measured'
_exptl_crystal_F_000 6962
_exptl_crystal_size_max 0.26
_exptl_crystal_size_mid 0.10
_exptl_crystal_size_min 0.10
_refine_diff_density_max 2.743
_refine_diff_density_min -2.338
_refine_diff_density_rms 0.366
_refine_ls_extinction_method none
_refine_ls_goodness_of_fit_ref 1.180
_refine_ls_hydrogen_treatment constr
_refine_ls_matrix_type full
_refine_ls_number_parameters 747
_refine_ls_number_reflns 12825
_refine_ls_number_restraints 102
_refine_ls_restrained_S_all 1.179
_refine_ls_R_factor_all 0.0635
_refine_ls_R_factor_gt 0.0551
_refine_ls_shift/su_max 0.004
_refine_ls_shift/su_mean 0.000
_refine_ls_structure_factor_coef Fsqd
_refine_ls_weighting_details 'calc w=1/[\s^2^(Fo^2^)+(0.0558P)^2^+111.5080P] where P=(Fo^2^+2Fc^2^)/3'
_refine_ls_weighting_scheme calc
_refine_ls_wR_factor_gt 0.1373
_refine_ls_wR_factor_ref 0.1417
_reflns_number_gt 11554
_reflns_number_total 12825
_reflns_threshold_expression >2sigma(I)
_cod_data_source_file ic800632r_si_001_1.cif
_cod_data_source_block shelxl
_cod_depositor_comments
;
The following automatic conversions were performed:
'_symmetry_cell_setting' value 'Orthorhombic' changed to 'orthorhombic'
according to '/home/saulius/struct/CIF-dictionaries/cif_core.dic'
dictionary named 'cif_core.dic' version 2.4.1 from 2010-06-29.

Automatic conversion script
Id: cif_fix_enum 1527 2010-12-29 10:47:43Z saulius 
;
_cod_original_formula_sum 'C28 H42 Br2.90 Cl1.10 Er4 N8 O26.50'
_cod_database_code 4301263

loop_
_symmetry_equiv_pos_as_xyz
'x, y, z'
'-x+1/2, y+1/2, z+1/2'
'x, -y+1/2, z'
'-x+1/2, -y, z+1/2'
'-x, -y, -z'
'x-1/2, -y-1/2, -z-1/2'
'-x, y-1/2, -z'
'x-1/2, y, -z-1/2'

loop_
_atom_site_label
_atom_site_type_symbol
_atom_site_fract_x
_atom_site_fract_y
_atom_site_fract_z
_atom_site_U_iso_or_equiv
_atom_site_adp_type
_atom_site_occupancy
_atom_site_symmetry_multiplicity
_atom_site_calc_flag
_atom_site_refinement_flags
_atom_site_disorder_assembly
_atom_site_disorder_group
Er1 Er 0.712226(15) 0.826115(11) 0.57773(3) 0.01920(10) Uani 1 1 d . . .
Er2 Er 0.708346(14) 0.931743(11) 0.70651(3) 0.01829(9) Uani 1 1 d . . .
Er3 Er 0.602173(15) 0.903038(11) 0.51995(3) 0.02214(10) Uani 1 1 d . . .
Er4 Er 0.743221(16) 0.921629(11) 0.43179(3) 0.02263(10) Uani 1 1 d . . .
C1 C 0.7612(3) 0.8439(3) 0.8041(6) 0.0231(17) Uani 1 1 d . . .
C2 C 0.7967(4) 0.8272(3) 0.8890(8) 0.037(2) Uani 1 1 d . . .
H2A H 0.8289 0.8450 0.8947 0.044 Uiso 1 1 calc R . .
H2B H 0.7770 0.8289 0.9539 0.044 Uiso 1 1 calc R . .
C3 C 0.8484(4) 0.7711(3) 0.7971(8) 0.033(2) Uani 1 1 d . . .
H3A H 0.8687 0.7888 0.7540 0.039 Uiso 1 1 calc R . .
C4 C 0.7912(6) 0.7500 0.9147(10) 0.032(3) Uani 1 2 d S . .
H4A H 0.7648 0.7500 0.9664 0.038 Uiso 1 2 calc SR . .
C5 C 0.8232(4) 0.8399(3) 0.4429(7) 0.0257(18) Uani 1 1 d . . .
C6 C 0.8793(4) 0.8266(3) 0.4119(8) 0.033(2) Uani 1 1 d . . .
H6A H 0.8830 0.8291 0.3376 0.040 Uiso 1 1 calc R . .
H6B H 0.9057 0.8458 0.4435 0.040 Uiso 1 1 calc R . .
C7 C 0.8783(5) 0.7500 0.3888(10) 0.024(2) Uani 1 2 d S . .
H7A H 0.8624 0.7500 0.3236 0.029 Uiso 1 2 calc SR . .
C8 C 0.9123(6) 0.7709(3) 0.5312(10) 0.056(4) Uani 1 1 d . . .
H8A H 0.9248 0.7885 0.5841 0.067 Uiso 1 1 calc R . .
C9 C 0.8144(4) 0.9742(3) 0.6087(7) 0.0270(19) Uani 1 1 d . . .
C10 C 0.8714(4) 0.9887(4) 0.6206(7) 0.040(3) Uani 1 1 d . . .
H10A H 0.8712 1.0168 0.6521 0.048 Uiso 1 1 calc R . .
H10B H 0.8898 0.9694 0.6678 0.048 Uiso 1 1 calc R . .
C11 C 0.9160(4) 1.0260(3) 0.4784(7) 0.030(2) Uani 1 1 d . . .
H11A H 0.9064 1.0536 0.4978 0.036 Uiso 1 1 calc R . .
C12 C 0.9231(4) 0.9567(4) 0.4748(9) 0.045(3) Uani 1 1 d . . .
H12A H 0.9192 0.9279 0.4916 0.054 Uiso 1 1 calc R . .
C13 C 0.9500(4) 0.9729(3) 0.3951(9) 0.044(3) Uani 1 1 d . . .
H13A H 0.9689 0.9573 0.3453 0.052 Uiso 1 1 calc R . .
C14 C 0.9650(4) 1.0437(4) 0.3206(9) 0.045(3) Uani 1 1 d . . .
H14A H 0.9925 1.0290 0.2802 0.054 Uiso 1 1 calc R . .
H14B H 0.9822 1.0681 0.3532 0.054 Uiso 1 1 calc R . .
C15 C 0.9215(3) 1.0590(3) 0.2507(7) 0.0265(18) Uani 1 1 d . . .
C16 C 0.5127(4) 0.8514(4) 0.5475(9) 0.043(3) Uani 1 1 d . . .
C17 C 0.4644(4) 0.8278(4) 0.5823(9) 0.045(3) Uani 1 1 d . . .
H17A H 0.4482 0.8428 0.6403 0.054 Uiso 1 1 calc R . .
H17B H 0.4377 0.8273 0.5269 0.054 Uiso 1 1 calc R . .
C18 C 0.5000(4) 0.7707(4) 0.7005(11) 0.063(4) Uani 1 1 d . . .
H18A H 0.5140 0.7881 0.7521 0.076 Uiso 1 1 calc R . .
C19 C 0.4626(5) 0.7500 0.5599(13) 0.038(3) Uani 1 2 d S . .
H19A H 0.4461 0.7500 0.4951 0.045 Uiso 1 2 calc SR . .
C20 C 0.8157(4) 0.9633(2) 0.2353(7) 0.0248(18) Uani 1 1 d . . .
C21 C 0.8442(4) 0.9242(3) 0.1944(7) 0.033(2) Uani 1 1 d . . .
H21A H 0.8768 0.9189 0.2350 0.040 Uiso 1 1 calc R . .
H21B H 0.8204 0.8997 0.2014 0.040 Uiso 1 1 calc R . .
C22 C 0.9047(4) 0.9451(3) 0.0549(7) 0.0281(19) Uani 1 1 d . . .
H22A H 0.9345 0.9527 0.0954 0.034 Uiso 1 1 calc R . .
C23 C 0.8250(4) 0.9230(3) 0.0071(8) 0.033(2) Uani 1 1 d . . .
H23A H 0.7897 0.9120 0.0094 0.039 Uiso 1 1 calc R . .
C24 C 0.8516(4) 0.9351(3) -0.0752(8) 0.029(2) Uani 1 1 d . . .
H24A H 0.8385 0.9346 -0.1426 0.035 Uiso 1 1 calc R . .
C25 C 0.9436(3) 0.9662(3) -0.1099(7) 0.0254(18) Uani 1 1 d . . .
H25A H 0.9347 0.9599 -0.1814 0.030 Uiso 1 1 calc R . .
H25B H 0.9778 0.9520 -0.0943 0.030 Uiso 1 1 calc R . .
C26 C 0.9514(4) 1.0129(3) -0.0989(8) 0.035(2) Uani 1 1 d . . .
O25 O 0.5838(7) 0.8837(6) 0.3561(14) 0.029(4) Uani 0.50 1 d PU . 1
O26 O 0.5948(6) 0.9379(4) 0.2343(11) 0.039(3) Uani 0.50 1 d PU . 1
O27 O 0.6950(9) 0.7155(7) 0.4401(17) 0.046(6) Uani 0.50 1 d PU . 1
O28 O 0.6738(6) 0.7833(5) 0.4504(13) 0.020(3) Uani 0.50 1 d PU . 1
N8 N 0.5729(7) 0.8281(6) 0.2208(14) 0.040(4) Uani 0.50 1 d PU . 1
N9 N 0.6007(10) 0.7714(7) 0.2887(18) 0.064(6) Uani 0.50 1 d PU . 1
C27 C 0.5848(7) 0.9023(5) 0.2618(14) 0.024(3) Uani 0.50 1 d PU . 1
C28 C 0.5710(7) 0.8706(5) 0.1802(13) 0.024(3) Uani 0.50 1 d PU . 1
H28A H 0.5359 0.8760 0.1539 0.029 Uiso 0.50 1 d PR . 1
H28B H 0.5962 0.8732 0.1257 0.029 Uiso 0.50 1 d PR . 1
C29 C 0.6700(7) 0.7500 0.4128(11) 0.039(3) Uani 1 2 d SU . 1
C30 C 0.6360(12) 0.7353(8) 0.319(2) 0.064(7) Uani 0.50 1 d PU . 1
H30A H 0.6595 0.7288 0.2639 0.077 Uiso 0.50 1 d PR . 1
H30B H 0.6150 0.7110 0.3348 0.077 Uiso 0.50 1 d PR . 1
C31 C 0.6173(11) 0.8053(8) 0.237(2) 0.057(6) Uani 0.50 1 d PU . 1
H31A H 0.6531 0.8116 0.2162 0.068 Uiso 0.50 1 d PR . 1
C32 C 0.5287(11) 0.8066(8) 0.261(2) 0.056(6) Uani 0.50 1 d PU . 1
H32A H 0.4923 0.8161 0.2599 0.067 Uiso 0.50 1 d PR . 1
C33 C 0.5469(13) 0.7707(9) 0.301(2) 0.074(9) Uani 0.50 1 d PU . 1
H33A H 0.5263 0.7500 0.3310 0.089 Uiso 1 2 d SR . 1
O21 O 0.5938(10) 0.8967(7) 0.346(2) 0.052(7) Uani 0.50 1 d PU A 2
H21C H 0.6135 0.8798 0.3128 0.063 Uiso 0.50 1 d PR A 2
H21D H 0.5708 0.9114 0.3145 0.063 Uiso 0.50 1 d PR A 2
O30 O 0.4667(9) 0.8219(7) 0.3185(15) 0.076(6) Uani 0.50 1 d PU B 2
O31 O 0.6130(14) 0.8448(11) 0.190(3) 0.136(11) Uani 0.50 1 d PU C 2
O32 O 0.5118(9) 0.8762(7) 0.079(2) 0.090(7) Uani 0.50 1 d PU D 2
N1 N 0.8132(3) 0.7837(2) 0.8716(6) 0.0319(19) Uani 1 1 d . . .
N2 N 0.8914(3) 0.7836(2) 0.4422(6) 0.0261(16) Uani 1 1 d . . .
N3 N 0.9023(3) 0.9908(3) 0.5269(6) 0.0309(17) Uani 1 1 d . . .
N4 N 0.9453(3) 1.0156(3) 0.3988(6) 0.0327(18) Uani 1 1 d . . .
N5 N 0.4762(3) 0.7837(3) 0.6136(7) 0.047(2) Uani 1 1 d . . .
N6 N 0.8588(3) 0.9295(2) 0.0888(6) 0.0265(16) Uani 1 1 d . . .
N7 N 0.9017(3) 0.9484(2) -0.0451(5) 0.0233(15) Uani 1 1 d . . .
O1 O 0.6562(2) 0.87508(17) 0.6528(4) 0.0201(11) Uani 1 1 d . . .
H1 H 0.6344 0.8628 0.7089 0.024 Uiso 1 1 calc R . .
O2 O 0.7561(2) 0.89033(17) 0.5922(4) 0.0196(11) Uani 1 1 d . . .
H2 H 0.7947 0.8873 0.6107 0.024 Uiso 1 1 calc R . .
O3 O 0.6790(2) 0.86993(17) 0.4562(4) 0.0225(12) Uani 1 1 d . . .
H3 H 0.6712 0.8545 0.3920 0.027 Uiso 1 1 calc R . .
O4 O 0.6773(2) 0.94517(17) 0.5445(4) 0.0216(12) Uani 1 1 d . . .
H4 H 0.6690 0.9755 0.5344 0.026 Uiso 1 1 calc R . .
O5 O 0.7496(2) 0.81869(18) 0.7341(5) 0.0254(13) Uani 1 1 d . . .
O6 O 0.7473(3) 0.88104(17) 0.8120(5) 0.0259(13) Uani 1 1 d . . .
O7 O 0.7936(2) 0.81594(19) 0.4923(5) 0.0262(13) Uani 1 1 d . . .
O8 O 0.8120(3) 0.87565(18) 0.4111(5) 0.0308(15) Uani 1 1 d . . .
O9 O 0.7900(2) 0.96842(18) 0.6897(5) 0.0258(13) Uani 1 1 d . . .
O10 O 0.7971(2) 0.96834(18) 0.5198(4) 0.0239(13) Uani 1 1 d . . .
O11 O 0.8746(2) 1.0580(2) 0.2816(5) 0.0324(15) Uani 1 1 d . . .
O12 O 0.9369(3) 1.0712(2) 0.1644(6) 0.0436(19) Uani 1 1 d . . .
O13 O 0.5605(3) 0.8367(2) 0.5584(6) 0.0425(18) Uani 1 1 d . . .
O14 O 0.5061(3) 0.8877(2) 0.5087(7) 0.0461(19) Uani 1 1 d . . .
O15 O 0.7951(3) 0.95940(18) 0.3222(5) 0.0317(15) Uani 1 1 d . . .
O16 O 0.8160(3) 0.99547(19) 0.1844(5) 0.0319(15) Uani 1 1 d . . .
O17 O 0.9231(4) 1.0318(2) -0.0350(8) 0.072(3) Uani 1 1 d . . .
O18 O 0.9879(4) 1.0277(2) -0.1523(7) 0.064(3) Uani 1 1 d . . .
O19 O 0.7494(3) 0.7500 0.6061(6) 0.0154(15) Uani 1 2 d S . .
O20 O 0.6405(4) 0.7896(2) 0.6518(10) 0.080(4) Uani 1 1 d . . .
O22 O 0.7248(2) 0.95958(17) 0.8684(4) 0.0214(12) Uani 1 1 d . . .
H22B H 0.7346 0.9436 0.9163 0.026 Uiso 1 1 d R . .
H22C H 0.7209 0.9856 0.8790 0.026 Uiso 1 1 d R . .
O23 O 0.7262(3) 0.8855(2) 0.2717(5) 0.0387(16) Uani 1 1 d . . .
H23B H 0.6955 0.8752 0.2597 0.046 Uiso 1 1 d R . .
H23C H 0.7511 0.8831 0.2281 0.046 Uiso 1 1 d R . .
O24 O 0.6856(3) 0.9667(2) 0.3380(5) 0.0315(14) Uani 1 1 d . . .
H24B H 0.6521 0.9663 0.3490 0.038 Uiso 1 1 d R . .
H24C H 0.6985 0.9831 0.2937 0.038 Uiso 1 1 d R . .
Cl1 Cl 0.3853(2) 0.80809(14) 0.3709(3) 0.0741(12) Uani 0.90 1 d P . .
Cl2 Cl 0.6994(7) 0.7500 0.1010(13) 0.084(4) Uani 0.40 2 d SP . .
Br1 Br 0.61210(5) 0.12523(3) 0.18268(9) 0.0448(3) Uani 1 1 d . . .
Br2 Br 0.81294(11) 0.09024(11) 0.5606(2) 0.0704(9) Uani 0.50 1 d P . .
Br3 Br 0.5913(5) 0.8363(3) 0.8288(8) 0.120(3) Uani 0.25 1 d P . .
Br4 Br 0.2734(3) 0.8028(2) 0.2933(6) 0.182(3) Uani 0.50 1 d P . .
Br5 Br 0.4627(5) 0.8898(5) 0.2844(12) 0.178(6) Uani 0.25 1 d P . .
Br6 Br 0.6695(12) 0.8203(10) 0.976(2) 0.322(14) Uiso 0.25 1 d P . .
Br7 Br 0.5077(8) 0.8624(6) -0.0395(15) 0.133(6) Uiso 0.15 1 d P . .

loop_
_atom_site_aniso_label
_atom_site_aniso_U_11
_atom_site_aniso_U_22
_atom_site_aniso_U_33
_atom_site_aniso_U_23
_atom_site_aniso_U_13
_atom_site_aniso_U_12
Er1 0.02668(19) 0.01213(17) 0.0188(2) 0.00180(13) -0.00088(14) 0.00199(13)
Er2 0.02507(18) 0.01337(17) 0.01644(19) -0.00108(13) -0.00101(13) 0.00297(13)
Er3 0.0293(2) 0.01583(18) 0.0212(2) -0.00157(14) -0.00734(15) 0.00401(14)
Er4 0.0388(2) 0.01262(17) 0.0164(2) 0.00210(13) 0.00381(15) 0.00269(14)
C1 0.032(4) 0.018(4) 0.019(4) 0.004(3) 0.000(3) 0.002(3)
C2 0.059(6) 0.015(4) 0.037(6) 0.000(4) -0.023(5) 0.006(4)
C3 0.024(4) 0.026(5) 0.049(6) 0.000(4) -0.014(4) -0.003(4)
C4 0.045(8) 0.023(6) 0.027(7) 0.000 -0.016(6) 0.000
C5 0.034(5) 0.020(4) 0.023(5) -0.004(3) 0.002(4) 0.006(3)
C6 0.044(5) 0.017(4) 0.039(6) 0.005(4) 0.018(4) 0.002(4)
C7 0.024(6) 0.029(6) 0.019(6) 0.000 0.004(5) 0.000
C8 0.087(9) 0.027(6) 0.054(8) 0.004(5) -0.035(7) -0.004(6)
C9 0.035(5) 0.021(4) 0.025(5) 0.004(4) 0.004(4) 0.005(3)
C10 0.036(5) 0.061(7) 0.022(5) 0.014(5) 0.000(4) -0.018(5)
C11 0.030(4) 0.028(5) 0.033(5) 0.006(4) 0.002(4) 0.003(4)
C12 0.043(6) 0.035(6) 0.057(7) 0.003(5) 0.005(5) 0.004(5)
C13 0.048(6) 0.038(6) 0.044(7) -0.003(5) 0.007(5) 0.018(5)
C14 0.029(5) 0.065(8) 0.040(6) 0.019(6) 0.005(4) 0.002(5)
C15 0.026(4) 0.027(4) 0.026(5) 0.006(4) 0.005(4) 0.010(3)
C16 0.028(5) 0.048(7) 0.053(7) -0.010(5) 0.001(5) -0.002(4)
C17 0.037(6) 0.053(7) 0.046(7) -0.003(5) -0.002(5) -0.001(5)
C18 0.024(5) 0.091(10) 0.074(9) -0.011(7) -0.011(5) -0.010(5)
C19 0.021(6) 0.044(8) 0.048(9) 0.000 0.006(6) 0.000
C20 0.035(4) 0.014(4) 0.025(5) 0.000(3) 0.007(4) 0.004(3)
C21 0.055(6) 0.017(4) 0.028(5) 0.005(4) 0.024(4) 0.005(4)
C22 0.031(4) 0.023(4) 0.031(5) -0.002(4) 0.012(4) 0.002(3)
C23 0.029(5) 0.024(4) 0.045(6) -0.001(4) 0.005(4) -0.001(4)
C24 0.033(5) 0.022(4) 0.034(5) 0.003(4) 0.003(4) 0.002(4)
C25 0.027(4) 0.032(5) 0.017(4) 0.000(4) 0.007(3) 0.002(4)
C26 0.041(5) 0.025(5) 0.039(6) 0.008(4) 0.024(4) 0.012(4)
O25 0.022(6) 0.048(8) 0.017(6) -0.009(6) -0.007(5) -0.006(6)
O26 0.043(6) 0.031(6) 0.042(7) 0.011(5) 0.006(6) -0.003(5)
O27 0.065(10) 0.035(8) 0.039(8) -0.003(6) -0.005(8) 0.002(8)
O28 0.025(6) 0.010(5) 0.024(6) 0.007(5) -0.006(5) 0.003(5)
N8 0.039(7) 0.039(7) 0.042(8) -0.006(6) -0.010(6) 0.000(6)
N9 0.080(10) 0.052(9) 0.061(9) -0.005(7) -0.019(8) 0.005(8)
C27 0.024(6) 0.019(6) 0.028(7) -0.008(6) -0.003(6) 0.001(5)
C28 0.022(6) 0.030(7) 0.021(7) 0.006(6) -0.005(5) 0.006(6)
C29 0.052(7) 0.039(7) 0.027(6) 0.000 -0.006(5) 0.000
C30 0.071(10) 0.058(11) 0.063(10) 0.003(8) -0.019(8) 0.006(8)
C31 0.058(9) 0.054(10) 0.058(10) -0.007(8) -0.010(8) 0.004(8)
C32 0.060(9) 0.048(9) 0.059(10) 0.003(8) -0.007(8) -0.005(8)
C33 0.084(12) 0.066(11) 0.072(12) 0.005(9) 0.002(9) -0.002(9)
O21 0.054(10) 0.052(10) 0.051(10) -0.002(8) -0.015(7) 0.007(7)
O30 0.080(9) 0.098(10) 0.050(8) 0.005(7) 0.004(7) -0.005(8)
O31 0.136(14) 0.134(14) 0.137(14) 0.001(9) 0.003(9) 0.000(9)
O32 0.072(9) 0.076(10) 0.123(11) 0.010(8) -0.020(8) 0.010(8)
N1 0.049(5) 0.014(3) 0.033(5) 0.001(3) -0.023(4) 0.000(3)
N2 0.024(4) 0.015(3) 0.039(5) 0.001(3) 0.007(3) -0.001(3)
N3 0.031(4) 0.033(4) 0.029(4) 0.009(3) 0.000(3) -0.001(3)
N4 0.023(4) 0.047(5) 0.029(4) 0.012(4) 0.002(3) 0.007(3)
N5 0.024(4) 0.072(7) 0.046(6) 0.005(5) 0.002(4) -0.008(4)
N6 0.036(4) 0.013(3) 0.030(4) -0.002(3) 0.018(3) 0.003(3)
N7 0.026(3) 0.027(4) 0.017(4) -0.001(3) 0.011(3) 0.006(3)
O1 0.026(3) 0.016(3) 0.018(3) 0.001(2) 0.000(2) 0.003(2)
O2 0.026(3) 0.014(3) 0.019(3) 0.004(2) 0.001(2) 0.003(2)
O3 0.037(3) 0.015(3) 0.015(3) 0.000(2) -0.001(2) 0.005(2)
O4 0.033(3) 0.011(3) 0.021(3) 0.001(2) 0.002(2) 0.006(2)
O5 0.041(3) 0.017(3) 0.018(3) 0.001(2) -0.006(3) 0.009(2)
O6 0.041(4) 0.015(3) 0.022(3) -0.003(2) 0.000(3) 0.011(2)
O7 0.032(3) 0.021(3) 0.026(3) 0.002(3) 0.012(3) 0.006(2)
O8 0.053(4) 0.014(3) 0.025(3) 0.006(2) 0.010(3) 0.014(3)
O9 0.034(3) 0.015(3) 0.028(3) 0.004(2) 0.001(3) -0.004(2)
O10 0.036(3) 0.018(3) 0.017(3) 0.004(2) 0.002(2) -0.003(2)
O11 0.023(3) 0.039(4) 0.035(4) 0.018(3) 0.002(3) 0.005(3)
O12 0.039(4) 0.058(5) 0.034(4) 0.018(4) 0.012(3) 0.025(3)
O13 0.039(4) 0.034(4) 0.055(5) 0.004(3) -0.019(4) -0.001(3)
O14 0.034(4) 0.040(4) 0.064(5) -0.011(4) -0.007(4) 0.012(3)
O15 0.053(4) 0.013(3) 0.029(4) 0.004(3) 0.015(3) 0.005(3)
O16 0.053(4) 0.018(3) 0.024(3) 0.008(3) 0.018(3) 0.012(3)
O17 0.097(7) 0.023(4) 0.095(7) 0.000(4) 0.072(6) 0.013(4)
O18 0.087(7) 0.032(4) 0.074(6) -0.001(4) 0.059(5) 0.001(4)
O19 0.014(3) 0.016(4) 0.016(4) 0.000 0.000(3) 0.000
O20 0.061(6) 0.024(4) 0.153(10) -0.004(5) 0.052(6) 0.002(4)
O22 0.033(3) 0.015(3) 0.017(3) -0.002(2) -0.002(2) 0.005(2)
O23 0.057(4) 0.034(4) 0.025(4) 0.004(3) 0.008(3) -0.001(3)
O24 0.041(4) 0.030(3) 0.024(3) 0.012(3) 0.001(3) -0.001(3)
Cl1 0.098(3) 0.075(3) 0.049(2) 0.000(2) -0.020(2) -0.009(2)
Cl2 0.095(11) 0.071(9) 0.085(10) 0.000 0.020(8) 0.000
Br1 0.0573(7) 0.0358(6) 0.0413(6) -0.0029(5) -0.0019(5) -0.0037(5)
Br2 0.0484(14) 0.100(2) 0.0632(18) -0.0385(17) -0.0059(13) 0.0138(15)
Br3 0.166(9) 0.083(5) 0.112(7) -0.011(5) -0.035(6) -0.020(6)
Br4 0.175(6) 0.161(6) 0.209(8) 0.013(5) 0.046(6) 0.059(5)
Br5 0.140(10) 0.188(13) 0.206(14) -0.050(11) -0.056(10) 0.045(9)

loop_
_atom_type_symbol
_atom_type_description
_atom_type_scat_dispersion_real
_atom_type_scat_dispersion_imag
_atom_type_scat_source
C C 0.0033 0.0016 'International Tables Vol C Tables 4.2.6.8 and 6.1.1.4'
H H 0.0000 0.0000 'International Tables Vol C Tables 4.2.6.8 and 6.1.1.4'
N N 0.0061 0.0033 'International Tables Vol C Tables 4.2.6.8 and 6.1.1.4'
O O 0.0106 0.0060 'International Tables Vol C Tables 4.2.6.8 and 6.1.1.4'
Br Br -0.2901 2.4595 'International Tables Vol C Tables 4.2.6.8 and 6.1.1.4'
Cl Cl 0.1484 0.1585 'International Tables Vol C Tables 4.2.6.8 and 6.1.1.4'
Er Er -0.2586 4.9576 'International Tables Vol C Tables 4.2.6.8 and 6.1.1.4'

loop_
_geom_angle_atom_site_label_1
_geom_angle_atom_site_label_2
_geom_angle_atom_site_label_3
_geom_angle
_geom_angle_site_symmetry_1
_geom_angle_site_symmetry_3
_geom_angle_publ_flag
O5 Er1 O3 148.1(2) . . ?
O5 Er1 O27 137.3(6) . 3_565 ?
O3 Er1 O27 74.3(6) . 3_565 ?
O5 Er1 O1 86.0(2) . . ?
O3 Er1 O1 70.6(2) . . ?
O27 Er1 O1 128.0(6) 3_565 . ?
O5 Er1 O2 79.9(2) . . ?
O3 Er1 O2 72.0(2) . . ?
O27 Er1 O2 131.5(6) 3_565 . ?
O1 Er1 O2 69.9(2) . . ?
O5 Er1 O7 93.7(2) . . ?
O3 Er1 O7 93.6(2) . . ?
O27 Er1 O7 72.7(6) 3_565 . ?
O1 Er1 O7 145.2(2) . . ?
O2 Er1 O7 75.7(2) . . ?
O5 Er1 O20 83.4(4) . . ?
O3 Er1 O20 108.5(3) . . ?
O27 Er1 O20 84.2(6) 3_565 . ?
O1 Er1 O20 72.3(2) . . ?
O2 Er1 O20 139.4(3) . . ?
O7 Er1 O20 142.4(2) . . ?
O5 Er1 O28 138.5(4) . . ?
O3 Er1 O28 73.0(4) . . ?
O27 Er1 O28 13.4(6) 3_565 . ?
O1 Er1 O28 116.5(4) . . ?
O2 Er1 O28 139.1(4) . . ?
O7 Er1 O28 86.0(4) . . ?
O20 Er1 O28 72.6(5) . . ?
O5 Er1 O19 68.3(2) . . ?
O3 Er1 O19 142.6(2) . . ?
O27 Er1 O19 69.1(6) 3_565 . ?
O1 Er1 O19 140.8(2) . . ?
O2 Er1 O19 129.4(2) . . ?
O7 Er1 O19 68.6(2) . . ?
O20 Er1 O19 75.7(3) . . ?
O28 Er1 O19 73.2(4) . . ?
O5 Er1 Er4 118.23(15) . . ?
O3 Er1 Er4 37.21(15) . . ?
O27 Er1 Er4 96.0(6) 3_565 . ?
O1 Er1 Er4 78.08(14) . . ?
O2 Er1 Er4 38.55(14) . . ?
O7 Er1 Er4 71.43(15) . . ?
O20 Er1 Er4 141.9(2) . . ?
O28 Er1 Er4 101.0(4) . . ?
O19 Er1 Er4 139.85(16) . . ?
O5 Er1 Er3 123.44(15) . . ?
O3 Er1 Er3 36.19(15) . . ?
O27 Er1 Er3 94.6(6) 3_565 . ?
O1 Er1 Er3 37.51(14) . . ?
O2 Er1 Er3 77.72(13) . . ?
O7 Er1 Er3 128.73(15) . . ?
O20 Er1 Er3 81.4(2) . . ?
O28 Er1 Er3 86.3(4) . . ?
O19 Er1 Er3 152.87(14) . . ?
Er4 Er1 Er3 60.566(10) . . ?
O5 Er1 Er2 72.27(14) . . ?
O3 Er1 Er2 76.14(14) . . ?
O27 Er1 Er2 150.4(6) 3_565 . ?
O1 Er1 Er2 36.02(14) . . ?
O2 Er1 Er2 35.99(14) . . ?
O7 Er1 Er2 111.21(15) . . ?
O20 Er1 Er2 103.6(2) . . ?
O28 Er1 Er2 145.4(4) . . ?
O19 Er1 Er2 140.37(16) . . ?
Er4 Er1 Er2 60.186(10) . . ?
Er3 Er1 Er2 59.360(9) . . ?
O4 Er2 O11 94.0(2) . 4_675 ?
O4 Er2 O2 71.28(19) . . ?
O11 Er2 O2 144.4(2) 4_675 . ?
O4 Er2 O1 71.14(19) . . ?
O11 Er2 O1 75.0(2) 4_675 . ?
O2 Er2 O1 69.6(2) . . ?
O4 Er2 O6 144.59(19) . . ?
O11 Er2 O6 102.4(2) 4_675 . ?
O2 Er2 O6 77.4(2) . . ?
O1 Er2 O6 83.0(2) . . ?
O4 Er2 O22 145.95(19) . . ?
O11 Er2 O22 73.4(2) 4_675 . ?
O2 Er2 O22 135.4(2) . . ?
O1 Er2 O22 131.7(2) . . ?
O6 Er2 O22 69.4(2) . . ?
O4 Er2 O9 96.4(2) . . ?
O11 Er2 O9 137.9(2) 4_675 . ?
O2 Er2 O9 77.2(2) . . ?
O1 Er2 O9 146.7(2) . . ?
O6 Er2 O9 92.3(2) . . ?
O22 Er2 O9 75.4(2) . . ?
O4 Er2 O16 68.05(19) . 4_675 ?
O11 Er2 O16 72.0(3) 4_675 4_675 ?
O2 Er2 O16 126.5(2) . 4_675 ?
O1 Er2 O16 124.5(2) . 4_675 ?
O6 Er2 O16 147.0(2) . 4_675 ?
O22 Er2 O16 77.9(2) . 4_675 ?
O9 Er2 O16 74.3(2) . 4_675 ?
O4 Er2 Er3 36.69(14) . . ?
O11 Er2 Er3 71.43(15) 4_675 . ?
O2 Er2 Er3 78.36(14) . . ?
O1 Er2 Er3 38.25(13) . . ?
O6 Er2 Er3 121.13(15) . . ?
O22 Er2 Er3 144.74(14) . . ?
O9 Er2 Er3 132.31(15) . . ?
O16 Er2 Er3 88.69(15) 4_675 . ?
O4 Er2 Er4 36.77(14) . . ?
O11 Er2 Er4 129.32(16) 4_675 . ?
O2 Er2 Er4 37.45(13) . . ?
O1 Er2 Er4 76.68(14) . . ?
O6 Er2 Er4 114.78(14) . . ?
O22 Er2 Er4 150.77(14) . . ?
O9 Er2 Er4 75.57(15) . . ?
O16 Er2 Er4 91.39(16) 4_675 . ?
Er3 Er2 Er4 60.351(11) . . ?
O4 Er2 Er1 75.99(13) . . ?
O11 Er2 Er1 109.93(16) 4_675 . ?
O2 Er2 Er1 35.96(14) . . ?
O1 Er2 Er1 35.69(13) . . ?
O6 Er2 Er1 68.96(14) . . ?
O22 Er2 Er1 137.92(14) . . ?
O9 Er2 Er1 112.20(15) . . ?
O16 Er2 Er1 144.01(14) 4_675 . ?
Er3 Er2 Er1 60.156(9) . . ?
Er4 Er2 Er1 58.736(9) . . ?
O17 Er3 O12 79.7(4) 4_675 4_675 ?
O17 Er3 O25 83.7(6) 4_675 . ?
O12 Er3 O25 142.6(5) 4_675 . ?
O17 Er3 O21 75.0(6) 4_675 . ?
O12 Er3 O21 144.8(7) 4_675 . ?
O25 Er3 O21 12.5(7) . . ?
O17 Er3 O4 75.1(3) 4_675 . ?
O12 Er3 O4 91.2(2) 4_675 . ?
O25 Er3 O4 116.6(5) . . ?
O21 Er3 O4 105.1(6) . . ?
O17 Er3 O3 121.4(3) 4_675 . ?
O12 Er3 O3 143.8(2) 4_675 . ?
O25 Er3 O3 72.8(5) . . ?
O21 Er3 O3 71.2(7) . . ?
O4 Er3 O3 69.6(2) . . ?
O17 Er3 O1 136.7(2) 4_675 . ?
O12 Er3 O1 76.3(2) 4_675 . ?
O25 Er3 O1 134.8(5) . . ?
O21 Er3 O1 138.4(6) . . ?
O4 Er3 O1 70.00(19) . . ?
O3 Er3 O1 68.4(2) . . ?
O17 Er3 O13 138.1(3) 4_675 . ?
O12 Er3 O13 87.4(3) 4_675 . ?
O25 Er3 O13 82.9(5) . . ?
O21 Er3 O13 95.4(6) . . ?
O4 Er3 O13 145.5(2) . . ?
O3 Er3 O13 91.9(2) . . ?
O1 Er3 O13 76.2(2) . . ?
O17 Er3 O14 83.8(3) 4_675 . ?
O12 Er3 O14 72.8(3) 4_675 . ?
O25 Er3 O14 72.2(5) . . ?
O21 Er3 O14 80.5(6) . . ?
O4 Er3 O14 155.6(2) . . ?
O3 Er3 O14 133.5(2) . . ?
O1 Er3 O14 121.5(2) . . ?
O13 Er3 O14 54.3(2) . . ?
O17 Er3 C16 110.8(4) 4_675 . ?
O12 Er3 C16 76.3(3) 4_675 . ?
O25 Er3 C16 78.7(5) . . ?
O21 Er3 C16 90.3(6) . . ?
O4 Er3 C16 164.5(3) . . ?
O3 Er3 C16 115.7(3) . . ?
O1 Er3 C16 97.8(3) . . ?
O13 Er3 C16 27.4(3) . . ?
O14 Er3 C16 27.1(3) . . ?
O17 Er3 Er2 100.5(2) 4_675 . ?
O12 Er3 Er2 70.53(18) 4_675 . ?
O25 Er3 Er2 146.0(5) . . ?
O21 Er3 Er2 137.7(6) . . ?
O4 Er3 Er2 36.36(14) . . ?
O3 Er3 Er2 76.46(14) . . ?
O1 Er3 Er2 37.35(13) . . ?
O13 Er3 Er2 112.51(17) . . ?
O14 Er3 Er2 141.6(2) . . ?
C16 Er3 Er2 128.7(2) . . ?
O17 Er3 Er4 91.0(3) 4_675 . ?
O12 Er3 Er4 126.9(2) 4_675 . ?
O25 Er3 Er4 86.4(5) . . ?
O21 Er3 Er4 77.9(6) . . ?
O4 Er3 Er4 36.59(14) . . ?
O3 Er3 Er4 36.22(14) . . ?
O1 Er3 Er4 75.89(14) . . ?
O13 Er3 Er4 127.44(18) . . ?
O14 Er3 Er4 158.4(2) . . ?
C16 Er3 Er4 151.8(2) . . ?
Er2 Er3 Er4 59.953(10) . . ?
O8 Er4 O15 80.5(2) . . ?
O8 Er4 O10 92.1(2) . . ?
O15 Er4 O10 69.5(2) . . ?
O8 Er4 O3 94.6(2) . . ?
O15 Er4 O3 148.6(2) . . ?
O10 Er4 O3 141.9(2) . . ?
O8 Er4 O4 144.4(2) . . ?
O15 Er4 O4 129.1(2) . . ?
O10 Er4 O4 83.3(2) . . ?
O3 Er4 O4 69.8(2) . . ?
O8 Er4 O2 74.5(2) . . ?
O15 Er4 O2 135.4(2) . . ?
O10 Er4 O2 75.1(2) . . ?
O3 Er4 O2 70.7(2) . . ?
O4 Er4 O2 70.26(19) . . ?
O8 Er4 O24 141.5(2) . . ?
O15 Er4 O24 72.3(2) . . ?
O10 Er4 O24 102.9(2) . . ?
O3 Er4 O24 94.8(2) . . ?
O4 Er4 O24 73.3(2) . . ?
O2 Er4 O24 143.5(2) . . ?
O8 Er4 O23 73.9(2) . . ?
O15 Er4 O23 78.5(2) . . ?
O10 Er4 O23 146.8(2) . . ?
O3 Er4 O23 70.4(2) . . ?
O4 Er4 O23 125.3(2) . . ?
O2 Er4 O23 126.8(2) . . ?
O24 Er4 O23 74.4(2) . . ?
O8 Er4 Er1 71.85(16) . . ?
O15 Er4 Er1 152.30(15) . . ?
O10 Er4 Er1 113.02(14) . . ?
O3 Er4 Er1 36.47(14) . . ?
O4 Er4 Er1 77.62(13) . . ?
O2 Er4 Er1 37.94(14) . . ?
O24 Er4 Er1 130.05(16) . . ?
O23 Er4 Er1 91.43(16) . . ?
O8 Er4 Er2 110.35(16) . . ?
O15 Er4 Er2 134.38(17) . . ?
O10 Er4 Er2 66.08(14) . . ?
O3 Er4 Er2 76.47(14) . . ?
O4 Er4 Er2 36.25(14) . . ?
O2 Er4 Er2 36.89(13) . . ?
O24 Er4 Er2 108.12(16) . . ?
O23 Er4 Er2 146.89(17) . . ?
Er1 Er4 Er2 61.078(10) . . ?
O8 Er4 Er3 130.05(17) . . ?
O15 Er4 Er3 144.19(17) . . ?
O10 Er4 Er3 119.36(15) . . ?
O3 Er4 Er3 36.64(14) . . ?
O4 Er4 Er3 36.40(14) . . ?
O2 Er4 Er3 77.52(14) . . ?
O24 Er4 Er3 71.91(16) . . ?
O23 Er4 Er3 91.75(18) . . ?
Er1 Er4 Er3 60.719(10) . . ?
Er2 Er4 Er3 59.696(10) . . ?
O6 C1 O5 127.5(8) . . ?
O6 C1 C2 115.9(8) . . ?
O5 C1 C2 116.6(7) . . ?
N1 C2 C1 112.3(8) . . ?
N1 C2 H2A 109.1 . . ?
C1 C2 H2A 109.1 . . ?
N1 C2 H2B 109.1 . . ?
C1 C2 H2B 109.1 . . ?
H2A C2 H2B 107.9 . . ?
C3 C3 N1 106.9(5) 3_565 . ?
C3 C3 H3A 126.6 3_565 . ?
N1 C3 H3A 126.6 . . ?
N1 C4 N1 107.4(13) 3_565 . ?
N1 C4 H4A 126.3 3_565 . ?
N1 C4 H4A 126.3 . . ?
O7 C5 O8 127.1(8) . . ?
O7 C5 C6 121.1(8) . . ?
O8 C5 C6 111.8(8) . . ?
N2 C6 C5 112.2(7) . . ?
N2 C6 H6A 109.2 . . ?
C5 C6 H6A 109.2 . . ?
N2 C6 H6B 109.2 . . ?
C5 C6 H6B 109.2 . . ?
H6A C6 H6B 107.9 . . ?
N2 C7 N2 108.1(11) 3_565 . ?
N2 C7 H7A 125.9 3_565 . ?
N2 C7 H7A 125.9 . . ?
C8 C8 N2 107.5(6) 3_565 . ?
C8 C8 H8A 126.3 3_565 . ?
N2 C8 H8A 126.3 . . ?
O9 C9 O10 127.4(9) . . ?
O9 C9 C10 114.8(8) . . ?
O10 C9 C10 117.8(8) . . ?
N3 C10 C9 115.2(8) . . ?
N3 C10 H10A 108.5 . . ?
C9 C10 H10A 108.5 . . ?
N3 C10 H10B 108.5 . . ?
C9 C10 H10B 108.5 . . ?
H10A C10 H10B 107.5 . . ?
N4 C11 N3 108.2(9) . . ?
N4 C11 H11A 125.9 . . ?
N3 C11 H11A 125.9 . . ?
C13 C12 N3 105.8(9) . . ?
C13 C12 H12A 127.1 . . ?
N3 C12 H12A 127.1 . . ?
C12 C13 N4 108.1(9) . . ?
C12 C13 H13A 125.9 . . ?
N4 C13 H13A 125.9 . . ?
N4 C14 C15 113.0(8) . . ?
N4 C14 H14A 109.0 . . ?
C15 C14 H14A 109.0 . . ?
N4 C14 H14B 109.0 . . ?
C15 C14 H14B 109.0 . . ?
H14A C14 H14B 107.8 . . ?
O11 C15 O12 126.4(8) . . ?
O11 C15 C14 118.1(8) . . ?
O12 C15 C14 115.5(8) . . ?
O14 C16 O13 119.5(10) . . ?
O14 C16 C17 118.5(10) . . ?
O13 C16 C17 122.0(11) . . ?
O14 C16 Er3 61.1(5) . . ?
O13 C16 Er3 59.3(5) . . ?
C17 C16 Er3 168.7(8) . . ?
N5 C17 C16 113.5(9) . . ?
N5 C17 H17A 108.9 . . ?
C16 C17 H17A 108.9 . . ?
N5 C17 H17B 108.9 . . ?
C16 C17 H17B 108.9 . . ?
H17A C17 H17B 107.7 . . ?
C18 C18 N5 107.9(8) 3_565 . ?
C18 C18 H18A 126.0 3_565 . ?
N5 C18 H18A 126.0 . . ?
N5 C19 N5 107.7(15) 3_565 . ?
N5 C19 H19A 126.2 3_565 . ?
N5 C19 H19A 126.2 . . ?
O16 C20 O15 125.6(8) . . ?
O16 C20 C21 118.9(8) . . ?
O15 C20 C21 115.4(7) . . ?
N6 C21 C20 111.2(7) . . ?
N6 C21 H21A 109.4 . . ?
C20 C21 H21A 109.4 . . ?
N6 C21 H21B 109.4 . . ?
C20 C21 H21B 109.4 . . ?
H21A C21 H21B 108.0 . . ?
N7 C22 N6 108.5(9) . . ?
N7 C22 H22A 125.8 . . ?
N6 C22 H22A 125.8 . . ?
C24 C23 N6 106.7(8) . . ?
C24 C23 H23A 126.6 . . ?
N6 C23 H23A 126.6 . . ?
C23 C24 N7 108.0(9) . . ?
C23 C24 H24A 126.0 . . ?
N7 C24 H24A 126.0 . . ?
N7 C25 C26 114.7(7) . . ?
N7 C25 H25A 108.6 . . ?
C26 C25 H25A 108.6 . . ?
N7 C25 H25B 108.6 . . ?
C26 C25 H25B 108.6 . . ?
H25A C25 H25B 107.6 . . ?
O18 C26 O17 127.5(10) . . ?
O18 C26 C25 114.5(8) . . ?
O17 C26 C25 117.9(8) . . ?
C27 O25 Er3 136.9(14) . . ?
C27 O25 H21C 59.9 . . ?
Er3 O25 H21C 116.6 . . ?
C27 O25 H21D 37.0 . . ?
Er3 O25 H21D 108.4 . . ?
H21C O25 H21D 92.2 . . ?
O28 O27 C29 63(4) 3_565 . ?
O28 O27 Er1 91(4) 3_565 3_565 ?
C29 O27 Er1 142.3(16) . 3_565 ?
O27 O28 C29 92(4) 3_565 . ?
O27 O28 Er1 75(4) 3_565 . ?
C29 O28 Er1 148.5(13) . . ?
C31 N8 C32 109(2) . . ?
C31 N8 C28 126(2) . . ?
C32 N8 C28 124.7(18) . . ?
C30 N9 C31 96(3) 3_565 . ?
C30 N9 C33 146(4) 3_565 . ?
C31 N9 C33 112(2) . . ?
C30 N9 N9 78(2) 3_565 3_565 ?
C31 N9 N9 143.7(16) . 3_565 ?
C33 N9 N9 89.1(17) . 3_565 ?
C30 N9 C30 37(2) 3_565 . ?
C31 N9 C30 125(3) . . ?
C33 N9 C30 123(3) . . ?
N9 N9 C30 40.1(12) 3_565 . ?
C30 N9 C33 116(3) 3_565 3_565 ?
C31 N9 C33 146(2) . 3_565 ?
C33 N9 C33 44(2) . 3_565 ?
N9 N9 C33 45.2(11) 3_565 3_565 ?
C30 N9 C33 81.4(18) . 3_565 ?
O26 C27 O25 132.5(18) . . ?
O26 C27 C28 117.1(17) . . ?
O25 C27 C28 110.4(15) . . ?
O26 C27 H21C 126.5 . . ?
O25 C27 H21C 42.1 . . ?
C28 C27 H21C 97.5 . . ?
O26 C27 H21D 90.7 . . ?
O25 C27 H21D 52.3 . . ?
C28 C27 H21D 137.0 . . ?
H21C C27 H21D 89.6 . . ?
N8 C28 C27 110.6(14) . . ?
N8 C28 H28A 109.3 . . ?
C27 C28 H28A 110.1 . . ?
N8 C28 H28B 109.5 . . ?
C27 C28 H28B 109.1 . . ?
H28A C28 H28B 108.1 . . ?
O28 C29 O28 129(2) 3_565 . ?
O28 C29 O27 126.9(15) 3_565 3_565 ?
O28 C29 O27 24.6(11) . 3_565 ?
O28 C29 O27 24.6(11) 3_565 . ?
O28 C29 O27 126.9(15) . . ?
O27 C29 O27 113(2) 3_565 . ?
O28 C29 C30 96.1(13) 3_565 . ?
O28 C29 C30 130.1(15) . . ?
O27 C29 C30 136.2(16) 3_565 . ?
O27 C29 C30 102.9(14) . . ?
O28 C29 C30 130.1(15) 3_565 3_565 ?
O28 C29 C30 96.1(13) . 3_565 ?
O27 C29 C30 102.9(14) 3_565 3_565 ?
O27 C29 C30 136.2(16) . 3_565 ?
C30 C29 C30 34.7(18) . 3_565 ?
C30 C30 N9 102(2) 3_565 3_565 ?
C30 C30 N9 40.1(12) 3_565 . ?
N9 C30 N9 62(3) 3_565 . ?
C30 C30 C29 72.7(9) 3_565 . ?
N9 C30 C29 150(3) 3_565 . ?
N9 C30 C29 107.4(18) . . ?
C30 C30 C31 137.8(12) 3_565 3_565 ?
N9 C30 C31 50(2) 3_565 3_565 ?
N9 C30 C31 104.2(18) . 3_565 ?
C29 C30 C31 148.3(19) . 3_565 ?
C30 C30 H30A 102.6 3_565 . ?
N9 C30 H30A 101.1 3_565 . ?
N9 C30 H30A 108.9 . . ?
C29 C30 H30A 109.3 . . ?
C31 C30 H30A 62.3 3_565 . ?
C30 C30 H30B 143.9 3_565 . ?
N9 C30 H30B 55.0 3_565 . ?
N9 C30 H30B 110.9 . . ?
C29 C30 H30B 111.4 . . ?
C31 C30 H30B 52.4 3_565 . ?
H30A C30 H30B 109.0 . . ?
N9 C31 N8 105(2) . . ?
N9 C31 C30 34.3(14) . 3_565 ?
N8 C31 C30 136(3) . 3_565 ?
N9 C31 H31A 127.0 . . ?
N8 C31 H31A 127.6 . . ?
C30 C31 H31A 94.8 3_565 . ?
C33 C32 N8 107(3) . . ?
C33 C32 H32A 127.1 . . ?
N8 C32 H32A 125.5 . . ?
C33 C33 C32 148.8(18) 3_565 . ?
C33 C33 N9 90.8(17) 3_565 . ?
C32 C33 N9 106(3) . . ?
C33 C33 N9 45.2(11) 3_565 3_565 ?
C32 C33 N9 144(3) . 3_565 ?
N9 C33 N9 45.7(18) . 3_565 ?
C33 C33 H33A 44.6 3_565 . ?
C32 C33 H33A 125.9 . . ?
N9 C33 H33A 127.8 . . ?
N9 C33 H33A 85.8 3_565 . ?
Er3 O21 H21C 120.5 . . ?
Er3 O21 H21D 119.4 . . ?
H21C O21 H21D 120.0 . . ?
Br5 O30 H32A 92.9 . . ?
Br7 O32 H28A 148.4 . . ?
C4 N1 C3 109.4(8) . . ?
C4 N1 C2 125.5(10) . . ?
C3 N1 C2 124.5(8) . . ?
C7 N2 C8 108.5(8) . . ?
C7 N2 C6 124.4(9) . . ?
C8 N2 C6 126.9(9) . . ?
C11 N3 C12 109.0(8) . . ?
C11 N3 C10 125.5(9) . . ?
C12 N3 C10 125.6(9) . . ?
C11 N4 C13 108.9(8) . . ?
C11 N4 C14 126.7(9) . . ?
C13 N4 C14 124.1(9) . . ?
C19 N5 C18 108.2(12) . . ?
C19 N5 C17 124.2(10) . . ?
C18 N5 C17 127.6(11) . . ?
C22 N6 C23 108.6(8) . . ?
C22 N6 C21 125.8(9) . . ?
C23 N6 C21 125.2(8) . . ?
C22 N7 C24 108.2(7) . . ?
C22 N7 C25 124.9(8) . . ?
C24 N7 C25 126.8(8) . . ?
Er1 O1 Er2 108.3(2) . . ?
Er1 O1 Er3 106.2(2) . . ?
Er2 O1 Er3 104.4(2) . . ?
Er1 O1 H1 112.5 . . ?
Er2 O1 H1 112.5 . . ?
Er3 O1 H1 112.5 . . ?
Er1 O2 Er2 108.1(2) . . ?
Er1 O2 Er4 103.5(2) . . ?
Er2 O2 Er4 105.7(2) . . ?
Er1 O2 H2 113.0 . . ?
Er2 O2 H2 113.0 . . ?
Er4 O2 H2 113.0 . . ?
Er1 O3 Er4 106.3(2) . . ?
Er1 O3 Er3 108.7(2) . . ?
Er4 O3 Er3 107.1(2) . . ?
Er1 O3 H3 111.5 . . ?
Er4 O3 H3 111.5 . . ?
Er3 O3 H3 111.5 . . ?
Er2 O4 Er3 106.9(2) . . ?
Er2 O4 Er4 107.0(2) . . ?
Er3 O4 Er4 107.0(2) . . ?
Er2 O4 H4 111.9 . . ?
Er3 O4 H4 111.9 . . ?
Er4 O4 H4 111.9 . . ?
C1 O5 Er1 133.8(5) . . ?
C1 O6 Er2 136.5(6) . . ?
C5 O7 Er1 132.9(5) . . ?
C5 O8 Er4 136.0(6) . . ?
C9 O9 Er2 125.3(6) . . ?
C9 O10 Er4 139.3(5) . . ?
C15 O11 Er2 134.4(6) . 4_674 ?
C15 O12 Er3 136.8(6) . 4_674 ?
C16 O13 Er3 93.3(6) . . ?
C16 O14 Er3 91.8(6) . . ?
C20 O15 Er4 149.0(6) . . ?
C20 O16 Er2 137.3(6) . 4_674 ?
C26 O17 Er3 143.7(7) . 4_674 ?
Er1 O19 Er1 135.2(3) . 3_565 ?
Er2 O22 H22B 120.0 . . ?
Er2 O22 H22C 120.0 . . ?
H22B O22 H22C 120.0 . . ?
Er4 O23 H23B 120.0 . . ?
Er4 O23 H23C 120.0 . . ?
H23B O23 H23C 120.0 . . ?
Er4 O24 H24B 119.9 . . ?
Er4 O24 H24C 120.1 . . ?
H24B O24 H24C 120.0 . . ?

loop_
_geom_bond_atom_site_label_1
_geom_bond_atom_site_label_2
_geom_bond_distance
_geom_bond_site_symmetry_2
_geom_bond_publ_flag
Er1 O5 2.281(6) . ?
Er1 O3 2.287(6) . ?
Er1 O27 2.29(2) 3_565 ?
Er1 O1 2.323(5) . ?
Er1 O2 2.335(6) . ?
Er1 O7 2.351(6) . ?
Er1 O20 2.353(9) . ?
Er1 O28 2.372(17) . ?
Er1 O19 2.630(3) . ?
Er1 Er4 3.6925(5) . ?
Er1 Er3 3.7687(5) . ?
Er1 Er2 3.7810(5) . ?
Er2 O4 2.317(6) . ?
Er2 O11 2.324(6) 4_675 ?
Er2 O2 2.337(6) . ?
Er2 O1 2.342(6) . ?
Er2 O6 2.349(6) . ?
Er2 O22 2.353(6) . ?
Er2 O9 2.365(6) . ?
Er2 O16 2.422(6) 4_675 ?
Er2 Er3 3.7383(5) . ?
Er2 Er4 3.7481(5) . ?
Er3 O17 2.293(7) 4_675 ?
Er3 O12 2.298(7) 4_675 ?
Er3 O25 2.299(19) . ?
Er3 O21 2.32(3) . ?
Er3 O4 2.335(6) . ?
Er3 O3 2.350(6) . ?
Er3 O1 2.389(6) . ?
Er3 O13 2.416(7) . ?
Er3 O14 2.457(7) . ?
Er3 C16 2.806(11) . ?
Er3 Er4 3.7630(6) . ?
Er4 O8 2.279(6) . ?
Er4 O15 2.289(6) . ?
Er4 O10 2.323(6) . ?
Er4 O3 2.327(6) . ?
Er4 O4 2.346(6) . ?
Er4 O2 2.367(6) . ?
Er4 O24 2.384(6) . ?
Er4 O23 2.448(7) . ?
C1 O6 1.240(10) . ?
C1 O5 1.261(10) . ?
C1 C2 1.528(12) . ?
C2 N1 1.467(11) . ?
C2 H2A 0.9900 . ?
C2 H2B 0.9900 . ?
C3 C3 1.351(18) 3_565 ?
C3 N1 1.381(13) . ?
C3 H3A 0.9500 . ?
C4 N1 1.336(12) 3_565 ?
C4 N1 1.336(12) . ?
C4 H4A 0.9500 . ?
C5 O7 1.249(11) . ?
C5 O8 1.250(10) . ?
C5 C6 1.522(13) . ?
C6 N2 1.463(11) . ?
C6 H6A 0.9900 . ?
C6 H6B 0.9900 . ?
C7 N2 1.325(10) 3_565 ?
C7 N2 1.325(10) . ?
C7 H7A 0.9500 . ?
C8 C8 1.34(2) 3_565 ?
C8 N2 1.350(14) . ?
C8 H8A 0.9500 . ?
C9 O9 1.247(11) . ?
C9 O10 1.265(11) . ?
C9 C10 1.506(13) . ?
C10 N3 1.462(12) . ?
C10 H10A 0.9900 . ?
C10 H10B 0.9900 . ?
C11 N4 1.324(12) . ?
C11 N3 1.338(12) . ?
C11 H11A 0.9500 . ?
C12 C13 1.352(16) . ?
C12 N3 1.390(14) . ?
C12 H12A 0.9500 . ?
C13 N4 1.371(13) . ?
C13 H13A 0.9500 . ?
C14 N4 1.454(13) . ?
C14 C15 1.509(13) . ?
C14 H14A 0.9900 . ?
C14 H14B 0.9900 . ?
C15 O11 1.241(10) . ?
C15 O12 1.266(11) . ?
C16 O14 1.279(14) . ?
C16 O13 1.294(12) . ?
C16 C17 1.497(15) . ?
C17 N5 1.496(15) . ?
C17 H17A 0.9900 . ?
C17 H17B 0.9900 . ?
C18 C18 1.32(3) 3_565 ?
C18 N5 1.359(16) . ?
C18 H18A 0.9500 . ?
C19 N5 1.335(14) 3_565 ?
C19 N5 1.335(14) . ?
C19 H19A 0.9500 . ?
C20 O16 1.230(10) . ?
C20 O15 1.264(11) . ?
C20 C21 1.535(11) . ?
C21 N6 1.453(11) . ?
C21 H21A 0.9900 . ?
C21 H21B 0.9900 . ?
C22 N7 1.328(12) . ?
C22 N6 1.330(11) . ?
C22 H22A 0.9500 . ?
C23 C24 1.332(13) . ?
C23 N6 1.388(13) . ?
C23 H23A 0.9500 . ?
C24 N7 1.382(12) . ?
C24 H24A 0.9500 . ?
C25 N7 1.467(10) . ?
C25 C26 1.512(13) . ?
C25 H25A 0.9900 . ?
C25 H25B 0.9900 . ?
C26 O18 1.247(11) . ?
C26 O17 1.257(11) . ?
O25 C27 1.38(3) . ?
O25 H21C 0.9465 . ?
O25 H21D 1.0923 . ?
O26 C27 1.22(2) . ?
O27 O28 0.55(2) 3_565 ?
O27 C29 1.32(2) . ?
O27 Er1 2.29(2) 3_565 ?
O28 O27 0.55(2) 3_565 ?
O28 C29 1.179(18) . ?
N8 C31 1.35(3) . ?
N8 C32 1.41(3) . ?
N8 C28 1.46(2) . ?
N9 C30 0.99(3) 3_565 ?
N9 C31 1.34(4) . ?
N9 C33 1.36(4) . ?
N9 N9 1.37(5) 3_565 ?
N9 C30 1.51(3) . ?
N9 C33 1.91(4) 3_565 ?
C27 C28 1.52(2) . ?
C27 H21C 1.2213 . ?
C27 H21D 0.8309 . ?
C28 H28A 0.9599 . ?
C28 H28B 0.9600 . ?
C29 O28 1.179(18) 3_565 ?
C29 O27 1.32(2) 3_565 ?
C29 C30 1.57(3) . ?
C29 C30 1.57(3) 3_565 ?
C30 C30 0.94(5) 3_565 ?
C30 N9 0.99(3) 3_565 ?
C30 C31 1.75(4) 3_565 ?
C30 H30A 0.9599 . ?
C30 H30B 0.9600 . ?
C31 C30 1.75(4) 3_565 ?
C31 H31A 0.9601 . ?
C32 C33 1.34(4) . ?
C32 H32A 0.9599 . ?
C33 C33 1.33(6) 3_565 ?
C33 N9 1.91(4) 3_565 ?
C33 H33A 0.9312 . ?
O21 H21C 0.8499 . ?
O21 H21D 0.8500 . ?
O30 Br5 2.22(3) . ?
O30 H32A 1.0217 . ?
O31 H28B 1.3116 . ?
O32 Br7 1.63(3) . ?
O32 H28A 1.1557 . ?
O1 H1 1.0000 . ?
O2 H2 1.0000 . ?
O3 H3 1.0000 . ?
O4 H4 1.0000 . ?
O11 Er2 2.324(6) 4_674 ?
O12 Er3 2.298(7) 4_674 ?
O16 Er2 2.422(6) 4_674 ?
O17 Er3 2.293(7) 4_674 ?
O19 Er1 2.631(3) 3_565 ?
O22 H22B 0.8501 . ?
O22 H22C 0.8499 . ?
O23 H23B 0.8500 . ?
O23 H23C 0.8501 . ?
O24 H24B 0.8501 . ?
O24 H24C 0.8500 . ?

loop_
_geom_torsion_atom_site_label_1
_geom_torsion_atom_site_label_2
_geom_torsion_atom_site_label_3
_geom_torsion_atom_site_label_4
_geom_torsion
_geom_torsion_site_symmetry_1
_geom_torsion_site_symmetry_2
_geom_torsion_site_symmetry_3
_geom_torsion_site_symmetry_4
_geom_torsion_publ_flag
O5 Er1 Er2 O4 174.5(2) . . . . ?
O3 Er1 Er2 O4 -1.0(2) . . . . ?
O27 Er1 Er2 O4 -4.6(11) 3_565 . . . ?
O1 Er1 Er2 O4 -77.1(3) . . . . ?
O2 Er1 Er2 O4 77.3(3) . . . . ?
O7 Er1 Er2 O4 87.4(2) . . . . ?
O20 Er1 Er2 O4 -107.1(3) . . . . ?
O28 Er1 Er2 O4 -28.2(7) . . . . ?
O19 Er1 Er2 O4 169.0(3) . . . . ?
Er4 Er1 Er2 O4 35.47(15) . . . . ?
Er3 Er1 Er2 O4 -35.93(15) . . . . ?
O5 Er1 Er2 O11 -96.3(2) . . . 4_675 ?
O3 Er1 Er2 O11 88.2(2) . . . 4_675 ?
O27 Er1 Er2 O11 84.5(11) 3_565 . . 4_675 ?
O1 Er1 Er2 O11 12.1(3) . . . 4_675 ?
O2 Er1 Er2 O11 166.5(3) . . . 4_675 ?
O7 Er1 Er2 O11 176.6(2) . . . 4_675 ?
O20 Er1 Er2 O11 -17.9(4) . . . 4_675 ?
O28 Er1 Er2 O11 61.0(7) . . . 4_675 ?
O19 Er1 Er2 O11 -101.8(3) . . . 4_675 ?
Er4 Er1 Er2 O11 124.63(18) . . . 4_675 ?
Er3 Er1 Er2 O11 53.23(18) . . . 4_675 ?
O5 Er1 Er2 O2 97.2(3) . . . . ?
O3 Er1 Er2 O2 -78.3(3) . . . . ?
O27 Er1 Er2 O2 -82.0(11) 3_565 . . . ?
O1 Er1 Er2 O2 -154.4(3) . . . . ?
O7 Er1 Er2 O2 10.1(3) . . . . ?
O20 Er1 Er2 O2 175.6(4) . . . . ?
O28 Er1 Er2 O2 -105.5(7) . . . . ?
O19 Er1 Er2 O2 91.7(3) . . . . ?
Er4 Er1 Er2 O2 -41.9(2) . . . . ?
Er3 Er1 Er2 O2 -113.3(2) . . . . ?
O5 Er1 Er2 O1 -108.4(3) . . . . ?
O3 Er1 Er2 O1 76.1(3) . . . . ?
O27 Er1 Er2 O1 72.4(11) 3_565 . . . ?
O2 Er1 Er2 O1 154.4(3) . . . . ?
O7 Er1 Er2 O1 164.5(3) . . . . ?
O20 Er1 Er2 O1 -30.0(4) . . . . ?
O28 Er1 Er2 O1 48.9(7) . . . . ?
O19 Er1 Er2 O1 -113.9(3) . . . . ?
Er4 Er1 Er2 O1 112.5(2) . . . . ?
Er3 Er1 Er2 O1 41.1(2) . . . . ?
O5 Er1 Er2 O6 -0.3(2) . . . . ?
O3 Er1 Er2 O6 -175.8(2) . . . . ?
O27 Er1 Er2 O6 -179.5(11) 3_565 . . . ?
O1 Er1 Er2 O6 108.1(3) . . . . ?
O2 Er1 Er2 O6 -97.5(3) . . . . ?
O7 Er1 Er2 O6 -87.4(2) . . . . ?
O20 Er1 Er2 O6 78.1(4) . . . . ?
O28 Er1 Er2 O6 157.0(7) . . . . ?
O19 Er1 Er2 O6 -5.8(3) . . . . ?
Er4 Er1 Er2 O6 -139.37(17) . . . . ?
Er3 Er1 Er2 O6 149.23(17) . . . . ?
O5 Er1 Er2 O22 -9.2(3) . . . . ?
O3 Er1 Er2 O22 175.2(3) . . . . ?
O27 Er1 Er2 O22 171.6(11) 3_565 . . . ?
O1 Er1 Er2 O22 99.2(3) . . . . ?
O2 Er1 Er2 O22 -106.5(3) . . . . ?
O7 Er1 Er2 O22 -96.3(3) . . . . ?
O20 Er1 Er2 O22 69.1(4) . . . . ?
O28 Er1 Er2 O22 148.0(7) . . . . ?
O19 Er1 Er2 O22 -14.7(3) . . . . ?
Er4 Er1 Er2 O22 -148.3(2) . . . . ?
Er3 Er1 Er2 O22 140.3(2) . . . . ?
O5 Er1 Er2 O9 83.3(2) . . . . ?
O3 Er1 Er2 O9 -92.2(2) . . . . ?
O27 Er1 Er2 O9 -95.9(11) 3_565 . . . ?
O1 Er1 Er2 O9 -168.3(3) . . . . ?
O2 Er1 Er2 O9 -13.9(3) . . . . ?
O7 Er1 Er2 O9 -3.8(2) . . . . ?
O20 Er1 Er2 O9 161.7(4) . . . . ?
O28 Er1 Er2 O9 -119.4(7) . . . . ?
O19 Er1 Er2 O9 77.8(3) . . . . ?
Er4 Er1 Er2 O9 -55.75(16) . . . . ?
Er3 Er1 Er2 O9 -127.16(16) . . . . ?
O5 Er1 Er2 O16 177.1(3) . . . 4_675 ?
O3 Er1 Er2 O16 1.5(3) . . . 4_675 ?
O27 Er1 Er2 O16 -2.1(12) 3_565 . . 4_675 ?
O1 Er1 Er2 O16 -74.5(4) . . . 4_675 ?
O2 Er1 Er2 O16 79.9(4) . . . 4_675 ?
O7 Er1 Er2 O16 90.0(3) . . . 4_675 ?
O20 Er1 Er2 O16 -104.6(4) . . . 4_675 ?
O28 Er1 Er2 O16 -25.6(8) . . . 4_675 ?
O19 Er1 Er2 O16 171.6(4) . . . 4_675 ?
Er4 Er1 Er2 O16 38.0(3) . . . 4_675 ?
Er3 Er1 Er2 O16 -33.4(3) . . . 4_675 ?
O5 Er1 Er2 Er3 -149.52(17) . . . . ?
O3 Er1 Er2 Er3 34.92(16) . . . . ?
O27 Er1 Er2 Er3 31.3(11) 3_565 . . . ?
O1 Er1 Er2 Er3 -41.1(2) . . . . ?
O2 Er1 Er2 Er3 113.3(2) . . . . ?
O7 Er1 Er2 Er3 123.38(17) . . . . ?
O20 Er1 Er2 Er3 -71.2(3) . . . . ?
O28 Er1 Er2 Er3 7.7(7) . . . . ?
O19 Er1 Er2 Er3 -155.0(2) . . . . ?
Er4 Er1 Er2 Er3 71.405(12) . . . . ?
O5 Er1 Er2 Er4 139.07(17) . . . . ?
O3 Er1 Er2 Er4 -36.48(16) . . . . ?
O27 Er1 Er2 Er4 -40.1(11) 3_565 . . . ?
O1 Er1 Er2 Er4 -112.5(2) . . . . ?
O2 Er1 Er2 Er4 41.9(2) . . . . ?
O7 Er1 Er2 Er4 51.98(17) . . . . ?
O20 Er1 Er2 Er4 -142.6(3) . . . . ?
O28 Er1 Er2 Er4 -63.7(7) . . . . ?
O19 Er1 Er2 Er4 133.6(2) . . . . ?
Er3 Er1 Er2 Er4 -71.405(12) . . . . ?
O4 Er2 Er3 O17 -46.2(4) . . . 4_675 ?
O11 Er2 Er3 O17 78.8(4) 4_675 . . 4_675 ?
O2 Er2 Er3 O17 -120.4(3) . . . 4_675 ?
O1 Er2 Er3 O17 167.9(4) . . . 4_675 ?
O6 Er2 Er3 O17 172.3(4) . . . 4_675 ?
O22 Er2 Er3 O17 74.1(4) . . . 4_675 ?
O9 Er2 Er3 O17 -60.0(4) . . . 4_675 ?
O16 Er2 Er3 O17 7.3(4) 4_675 . . 4_675 ?
Er4 Er2 Er3 O17 -85.0(3) . . . 4_675 ?
Er1 Er2 Er3 O17 -153.8(3) . . . 4_675 ?
O4 Er2 Er3 O12 -121.2(3) . . . 4_675 ?
O11 Er2 Er3 O12 3.8(3) 4_675 . . 4_675 ?
O2 Er2 Er3 O12 164.6(3) . . . 4_675 ?
O1 Er2 Er3 O12 92.9(3) . . . 4_675 ?
O6 Er2 Er3 O12 97.3(3) . . . 4_675 ?
O22 Er2 Er3 O12 -0.9(3) . . . 4_675 ?
O9 Er2 Er3 O12 -135.0(3) . . . 4_675 ?
O16 Er2 Er3 O12 -67.7(3) 4_675 . . 4_675 ?
Er4 Er2 Er3 O12 -160.0(2) . . . 4_675 ?
Er1 Er2 Er3 O12 131.2(2) . . . 4_675 ?
O4 Er2 Er3 O25 48.2(9) . . . . ?
O11 Er2 Er3 O25 173.2(9) 4_675 . . . ?
O2 Er2 Er3 O25 -26.0(9) . . . . ?
O1 Er2 Er3 O25 -97.8(9) . . . . ?
O6 Er2 Er3 O25 -93.4(9) . . . . ?
O22 Er2 Er3 O25 168.4(9) . . . . ?
O9 Er2 Er3 O25 34.4(9) . . . . ?
O16 Er2 Er3 O25 101.7(9) 4_675 . . . ?
Er4 Er2 Er3 O25 9.3(9) . . . . ?
Er1 Er2 Er3 O25 -59.4(9) . . . . ?
O4 Er2 Er3 O21 33.0(9) . . . . ?
O11 Er2 Er3 O21 157.9(9) 4_675 . . . ?
O2 Er2 Er3 O21 -41.3(9) . . . . ?
O1 Er2 Er3 O21 -113.0(9) . . . . ?
O6 Er2 Er3 O21 -108.6(9) . . . . ?
O22 Er2 Er3 O21 153.2(9) . . . . ?
O9 Er2 Er3 O21 19.2(9) . . . . ?
O16 Er2 Er3 O21 86.5(9) 4_675 . . . ?
Er4 Er2 Er3 O21 -5.9(9) . . . . ?
Er1 Er2 Er3 O21 -74.7(9) . . . . ?
O11 Er2 Er3 O4 125.0(3) 4_675 . . . ?
O2 Er2 Er3 O4 -74.2(3) . . . . ?
O1 Er2 Er3 O4 -145.9(3) . . . . ?
O6 Er2 Er3 O4 -141.5(3) . . . . ?
O22 Er2 Er3 O4 120.2(3) . . . . ?
O9 Er2 Er3 O4 -13.8(3) . . . . ?
O16 Er2 Er3 O4 53.5(3) 4_675 . . . ?
Er4 Er2 Er3 O4 -38.9(2) . . . . ?
Er1 Er2 Er3 O4 -107.6(2) . . . . ?
O4 Er2 Er3 O3 73.8(3) . . . . ?
O11 Er2 Er3 O3 -161.2(2) 4_675 . . . ?
O2 Er2 Er3 O3 -0.4(2) . . . . ?
O1 Er2 Er3 O3 -72.1(3) . . . . ?
O6 Er2 Er3 O3 -67.7(2) . . . . ?
O22 Er2 Er3 O3 -165.9(3) . . . . ?
O9 Er2 Er3 O3 60.0(2) . . . . ?
O16 Er2 Er3 O3 127.3(2) 4_675 . . . ?
Er4 Er2 Er3 O3 34.98(14) . . . . ?
Er1 Er2 Er3 O3 -33.80(14) . . . . ?
O4 Er2 Er3 O1 145.9(3) . . . . ?
O11 Er2 Er3 O1 -89.1(3) 4_675 . . . ?
O2 Er2 Er3 O1 71.7(3) . . . . ?
O6 Er2 Er3 O1 4.4(3) . . . . ?
O22 Er2 Er3 O1 -93.8(3) . . . . ?
O9 Er2 Er3 O1 132.1(3) . . . . ?
O16 Er2 Er3 O1 -160.6(3) 4_675 . . . ?
Er4 Er2 Er3 O1 107.1(2) . . . . ?
Er1 Er2 Er3 O1 38.3(2) . . . . ?
O4 Er2 Er3 O13 160.2(3) . . . . ?
O11 Er2 Er3 O13 -74.8(3) 4_675 . . . ?
O2 Er2 Er3 O13 86.0(2) . . . . ?
O1 Er2 Er3 O13 14.3(3) . . . . ?
O6 Er2 Er3 O13 18.7(3) . . . . ?
O22 Er2 Er3 O13 -79.5(3) . . . . ?
O9 Er2 Er3 O13 146.4(3) . . . . ?
O16 Er2 Er3 O13 -146.3(3) 4_675 . . . ?
Er4 Er2 Er3 O13 121.4(2) . . . . ?
Er1 Er2 Er3 O13 52.6(2) . . . . ?
O4 Er2 Er3 O14 -139.5(4) . . . . ?
O11 Er2 Er3 O14 -14.5(3) 4_675 . . . ?
O2 Er2 Er3 O14 146.3(3) . . . . ?
O1 Er2 Er3 O14 74.6(4) . . . . ?
O6 Er2 Er3 O14 79.0(3) . . . . ?
O22 Er2 Er3 O14 -19.2(4) . . . . ?
O9 Er2 Er3 O14 -153.3(4) . . . . ?
O16 Er2 Er3 O14 -86.0(3) 4_675 . . . ?
Er4 Er2 Er3 O14 -178.3(3) . . . . ?
Er1 Er2 Er3 O14 112.9(3) . . . . ?
O4 Er2 Er3 C16 -173.9(4) . . . . ?
O11 Er2 Er3 C16 -48.9(4) 4_675 . . . ?
O2 Er2 Er3 C16 111.9(3) . . . . ?
O1 Er2 Er3 C16 40.2(4) . . . . ?
O6 Er2 Er3 C16 44.6(3) . . . . ?
O22 Er2 Er3 C16 -53.6(4) . . . . ?
O9 Er2 Er3 C16 172.3(4) . . . . ?
O16 Er2 Er3 C16 -120.4(3) 4_675 . . . ?
Er4 Er2 Er3 C16 147.3(3) . . . . ?
Er1 Er2 Er3 C16 78.5(3) . . . . ?
O4 Er2 Er3 Er4 38.9(2) . . . . ?
O11 Er2 Er3 Er4 163.82(19) 4_675 . . . ?
O2 Er2 Er3 Er4 -35.36(13) . . . . ?
O1 Er2 Er3 Er4 -107.1(2) . . . . ?
O6 Er2 Er3 Er4 -102.69(17) . . . . ?
O22 Er2 Er3 Er4 159.1(2) . . . . ?
O9 Er2 Er3 Er4 25.1(2) . . . . ?
O16 Er2 Er3 Er4 92.35(17) 4_675 . . . ?
Er1 Er2 Er3 Er4 -68.783(10) . . . . ?
O5 Er1 Er4 O8 81.7(3) . . . . ?
O3 Er1 Er4 O8 -125.9(3) . . . . ?
O27 Er1 Er4 O8 -71.8(6) 3_565 . . . ?
O1 Er1 Er4 O8 160.5(2) . . . . ?
O2 Er1 Er4 O8 87.8(3) . . . . ?
O7 Er1 Er4 O8 -2.4(3) . . . . ?
O20 Er1 Er4 O8 -160.1(5) . . . . ?
O28 Er1 Er4 O8 -84.4(4) . . . . ?
O19 Er1 Er4 O8 -7.4(3) . . . . ?
Er3 Er1 Er4 O8 -163.74(19) . . . . ?
Er2 Er1 Er4 O8 126.81(19) . . . . ?
O5 Er1 Er4 O15 86.7(4) . . . . ?
O3 Er1 Er4 O15 -120.9(5) . . . . ?
O27 Er1 Er4 O15 -66.8(7) 3_565 . . . ?
O1 Er1 Er4 O15 165.5(4) . . . . ?
O2 Er1 Er4 O15 92.8(4) . . . . ?
O7 Er1 Er4 O15 2.6(4) . . . . ?
O20 Er1 Er4 O15 -155.1(6) . . . . ?
O28 Er1 Er4 O15 -79.4(5) . . . . ?
O19 Er1 Er4 O15 -2.4(5) . . . . ?
Er3 Er1 Er4 O15 -158.8(4) . . . . ?
Er2 Er1 Er4 O15 131.8(4) . . . . ?
O5 Er1 Er4 O10 -2.7(2) . . . . ?
O3 Er1 Er4 O10 149.8(3) . . . . ?
O27 Er1 Er4 O10 -156.2(6) 3_565 . . . ?
O1 Er1 Er4 O10 76.1(2) . . . . ?
O2 Er1 Er4 O10 3.4(3) . . . . ?
O7 Er1 Er4 O10 -86.8(2) . . . . ?
O20 Er1 Er4 O10 115.5(5) . . . . ?
O28 Er1 Er4 O10 -168.8(4) . . . . ?
O19 Er1 Er4 O10 -91.8(3) . . . . ?
Er3 Er1 Er4 O10 111.87(16) . . . . ?
Er2 Er1 Er4 O10 42.43(16) . . . . ?
O5 Er1 Er4 O3 -152.4(3) . . . . ?
O27 Er1 Er4 O3 54.0(6) 3_565 . . . ?
O1 Er1 Er4 O3 -73.6(3) . . . . ?
O2 Er1 Er4 O3 -146.3(3) . . . . ?
O7 Er1 Er4 O3 123.4(3) . . . . ?
O20 Er1 Er4 O3 -34.3(5) . . . . ?
O28 Er1 Er4 O3 41.5(4) . . . . ?
O19 Er1 Er4 O3 118.4(3) . . . . ?
Er3 Er1 Er4 O3 -37.9(2) . . . . ?
Er2 Er1 Er4 O3 -107.3(2) . . . . ?
O5 Er1 Er4 O4 -79.8(2) . . . . ?
O3 Er1 Er4 O4 72.6(3) . . . . ?
O27 Er1 Er4 O4 126.7(6) 3_565 . . . ?
O1 Er1 Er4 O4 -1.0(2) . . . . ?
O2 Er1 Er4 O4 -73.7(3) . . . . ?
O7 Er1 Er4 O4 -163.9(2) . . . . ?
O20 Er1 Er4 O4 38.4(5) . . . . ?
O28 Er1 Er4 O4 114.1(4) . . . . ?
O19 Er1 Er4 O4 -168.9(3) . . . . ?
Er3 Er1 Er4 O4 34.74(15) . . . . ?
Er2 Er1 Er4 O4 -34.71(15) . . . . ?
O5 Er1 Er4 O2 -6.1(3) . . . . ?
O3 Er1 Er4 O2 146.3(3) . . . . ?
O27 Er1 Er4 O2 -159.7(6) 3_565 . . . ?
O1 Er1 Er4 O2 72.7(3) . . . . ?
O7 Er1 Er4 O2 -90.2(3) . . . . ?
O20 Er1 Er4 O2 112.1(5) . . . . ?
O28 Er1 Er4 O2 -172.2(4) . . . . ?
O19 Er1 Er4 O2 -95.2(3) . . . . ?
Er3 Er1 Er4 O2 108.4(2) . . . . ?
Er2 Er1 Er4 O2 39.0(2) . . . . ?
O5 Er1 Er4 O24 -135.1(3) . . . . ?
O3 Er1 Er4 O24 17.4(3) . . . . ?
O27 Er1 Er4 O24 71.4(6) 3_565 . . . ?
O1 Er1 Er4 O24 -56.3(3) . . . . ?
O2 Er1 Er4 O24 -129.0(3) . . . . ?
O7 Er1 Er4 O24 140.8(3) . . . . ?
O20 Er1 Er4 O24 -16.9(5) . . . . ?
O28 Er1 Er4 O24 58.8(4) . . . . ?
O19 Er1 Er4 O24 135.8(3) . . . . ?
Er3 Er1 Er4 O24 -20.5(2) . . . . ?
Er2 Er1 Er4 O24 -90.0(2) . . . . ?
O5 Er1 Er4 O23 154.3(3) . . . . ?
O3 Er1 Er4 O23 -53.3(3) . . . . ?
O27 Er1 Er4 O23 0.7(6) 3_565 . . . ?
O1 Er1 Er4 O23 -126.9(2) . . . . ?
O2 Er1 Er4 O23 160.4(3) . . . . ?
O7 Er1 Er4 O23 70.1(3) . . . . ?
O20 Er1 Er4 O23 -87.6(5) . . . . ?
O28 Er1 Er4 O23 -11.8(4) . . . . ?
O19 Er1 Er4 O23 65.1(3) . . . . ?
Er3 Er1 Er4 O23 -91.20(19) . . . . ?
Er2 Er1 Er4 O23 -160.65(19) . . . . ?
O5 Er1 Er4 Er2 -45.09(17) . . . . ?
O3 Er1 Er4 Er2 107.3(2) . . . . ?
O27 Er1 Er4 Er2 161.4(6) 3_565 . . . ?
O1 Er1 Er4 Er2 33.72(14) . . . . ?
O2 Er1 Er4 Er2 -39.0(2) . . . . ?
O7 Er1 Er4 Er2 -129.22(17) . . . . ?
O20 Er1 Er4 Er2 73.1(5) . . . . ?
O28 Er1 Er4 Er2 148.8(4) . . . . ?
O19 Er1 Er4 Er2 -134.2(2) . . . . ?
Er3 Er1 Er4 Er2 69.445(10) . . . . ?
O5 Er1 Er4 Er3 -114.54(17) . . . . ?
O3 Er1 Er4 Er3 37.9(2) . . . . ?
O27 Er1 Er4 Er3 91.9(6) 3_565 . . . ?
O1 Er1 Er4 Er3 -35.73(14) . . . . ?
O2 Er1 Er4 Er3 -108.4(2) . . . . ?
O7 Er1 Er4 Er3 161.34(17) . . . . ?
O20 Er1 Er4 Er3 3.6(5) . . . . ?
O28 Er1 Er4 Er3 79.4(4) . . . . ?
O19 Er1 Er4 Er3 156.3(2) . . . . ?
Er2 Er1 Er4 Er3 -69.445(10) . . . . ?
O4 Er2 Er4 O8 -164.1(3) . . . . ?
O11 Er2 Er4 O8 -145.3(3) 4_675 . . . ?
O2 Er2 Er4 O8 -14.1(3) . . . . ?
O1 Er2 Er4 O8 -87.9(2) . . . . ?
O6 Er2 Er4 O8 -12.2(3) . . . . ?
O22 Er2 Er4 O8 79.6(3) . . . . ?
O9 Er2 Er4 O8 73.6(2) . . . . ?
O16 Er2 Er4 O8 147.0(2) 4_675 . . . ?
Er3 Er2 Er4 O8 -125.31(19) . . . . ?
Er1 Er2 Er4 O8 -54.24(19) . . . . ?
O4 Er2 Er4 O15 99.2(3) . . . . ?
O11 Er2 Er4 O15 118.0(3) 4_675 . . . ?
O2 Er2 Er4 O15 -110.9(3) . . . . ?
O1 Er2 Er4 O15 175.4(3) . . . . ?
O6 Er2 Er4 O15 -109.0(3) . . . . ?
O22 Er2 Er4 O15 -17.1(4) . . . . ?
O9 Er2 Er4 O15 -23.2(3) . . . . ?
O16 Er2 Er4 O15 50.2(3) 4_675 . . . ?
Er3 Er2 Er4 O15 137.9(2) . . . . ?
Er1 Er2 Er4 O15 -151.0(2) . . . . ?
O4 Er2 Er4 O10 112.9(3) . . . . ?
O11 Er2 Er4 O10 131.7(3) 4_675 . . . ?
O2 Er2 Er4 O10 -97.1(3) . . . . ?
O1 Er2 Er4 O10 -170.8(2) . . . . ?
O6 Er2 Er4 O10 -95.2(2) . . . . ?
O22 Er2 Er4 O10 -3.4(3) . . . . ?
O9 Er2 Er4 O10 -9.4(2) . . . . ?
O16 Er2 Er4 O10 64.0(2) 4_675 . . . ?
Er3 Er2 Er4 O10 151.71(16) . . . . ?
Er1 Er2 Er4 O10 -137.21(16) . . . . ?
O4 Er2 Er4 O3 -74.1(3) . . . . ?
O11 Er2 Er4 O3 -55.3(3) 4_675 . . . ?
O2 Er2 Er4 O3 75.8(3) . . . . ?
O1 Er2 Er4 O3 2.1(2) . . . . ?
O6 Er2 Er4 O3 77.7(2) . . . . ?
O22 Er2 Er4 O3 169.6(3) . . . . ?
O9 Er2 Er4 O3 163.5(2) . . . . ?
O16 Er2 Er4 O3 -123.1(2) 4_675 . . . ?
Er3 Er2 Er4 O3 -35.38(14) . . . . ?
Er1 Er2 Er4 O3 35.70(14) . . . . ?
O11 Er2 Er4 O4 18.8(3) 4_675 . . . ?
O2 Er2 Er4 O4 150.0(3) . . . . ?
O1 Er2 Er4 O4 76.2(3) . . . . ?
O6 Er2 Er4 O4 151.9(3) . . . . ?
O22 Er2 Er4 O4 -116.3(4) . . . . ?
O9 Er2 Er4 O4 -122.4(3) . . . . ?
O16 Er2 Er4 O4 -48.9(3) 4_675 . . . ?
Er3 Er2 Er4 O4 38.8(2) . . . . ?
Er1 Er2 Er4 O4 109.8(2) . . . . ?
O4 Er2 Er4 O2 -150.0(3) . . . . ?
O11 Er2 Er4 O2 -131.2(3) 4_675 . . . ?
O1 Er2 Er4 O2 -73.7(3) . . . . ?
O6 Er2 Er4 O2 1.9(3) . . . . ?
O22 Er2 Er4 O2 93.7(4) . . . . ?
O9 Er2 Er4 O2 87.7(3) . . . . ?
O16 Er2 Er4 O2 161.1(3) 4_675 . . . ?
Er3 Er2 Er4 O2 -111.2(2) . . . . ?
Er1 Er2 Er4 O2 -40.1(2) . . . . ?
O4 Er2 Er4 O24 16.5(3) . . . . ?
O11 Er2 Er4 O24 35.3(3) 4_675 . . . ?
O2 Er2 Er4 O24 166.5(3) . . . . ?
O1 Er2 Er4 O24 92.7(2) . . . . ?
O6 Er2 Er4 O24 168.4(2) . . . . ?
O22 Er2 Er4 O24 -99.8(3) . . . . ?
O9 Er2 Er4 O24 -105.9(2) . . . . ?
O16 Er2 Er4 O24 -32.4(2) 4_675 . . . ?
Er3 Er2 Er4 O24 55.27(17) . . . . ?
Er1 Er2 Er4 O24 126.35(17) . . . . ?
O4 Er2 Er4 O23 -72.5(4) . . . . ?
O11 Er2 Er4 O23 -53.7(4) 4_675 . . . ?
O2 Er2 Er4 O23 77.5(4) . . . . ?
O1 Er2 Er4 O23 3.7(3) . . . . ?
O6 Er2 Er4 O23 79.4(4) . . . . ?
O22 Er2 Er4 O23 171.2(4) . . . . ?
O9 Er2 Er4 O23 165.1(3) . . . . ?
O16 Er2 Er4 O23 -121.4(4) 4_675 . . . ?
Er3 Er2 Er4 O23 -33.7(3) . . . . ?
Er1 Er2 Er4 O23 37.3(3) . . . . ?
O4 Er2 Er4 Er1 -109.8(2) . . . . ?
O11 Er2 Er4 Er1 -91.0(2) 4_675 . . . ?
O2 Er2 Er4 Er1 40.1(2) . . . . ?
O1 Er2 Er4 Er1 -33.62(14) . . . . ?
O6 Er2 Er4 Er1 42.02(17) . . . . ?
O22 Er2 Er4 Er1 133.9(3) . . . . ?
O9 Er2 Er4 Er1 127.79(15) . . . . ?
O16 Er2 Er4 Er1 -158.78(16) 4_675 . . . ?
Er3 Er2 Er4 Er1 -71.077(10) . . . . ?
O4 Er2 Er4 Er3 -38.8(2) . . . . ?
O11 Er2 Er4 Er3 -20.0(2) 4_675 . . . ?
O2 Er2 Er4 Er3 111.2(2) . . . . ?
O1 Er2 Er4 Er3 37.45(14) . . . . ?
O6 Er2 Er4 Er3 113.10(17) . . . . ?
O22 Er2 Er4 Er3 -155.1(3) . . . . ?
O9 Er2 Er4 Er3 -161.13(15) . . . . ?
O16 Er2 Er4 Er3 -87.70(16) 4_675 . . . ?
Er1 Er2 Er4 Er3 71.077(10) . . . . ?
O17 Er3 Er4 O8 -166.4(3) 4_675 . . . ?
O12 Er3 Er4 O8 115.7(3) 4_675 . . . ?
O25 Er3 Er4 O8 -82.8(6) . . . . ?
O21 Er3 Er4 O8 -92.0(6) . . . . ?
O4 Er3 Er4 O8 130.6(3) . . . . ?
O3 Er3 Er4 O8 -17.4(3) . . . . ?
O1 Er3 Er4 O8 55.3(3) . . . . ?
O13 Er3 Er4 O8 -4.5(3) . . . . ?
O14 Er3 Er4 O8 -90.8(5) . . . . ?
C16 Er3 Er4 O8 -24.8(6) . . . . ?
Er2 Er3 Er4 O8 92.0(2) . . . . ?
O17 Er3 Er4 O15 -23.5(4) 4_675 . . . ?
O12 Er3 Er4 O15 -101.3(4) 4_675 . . . ?
O25 Er3 Er4 O15 60.1(6) . . . . ?
O21 Er3 Er4 O15 50.9(6) . . . . ?
O4 Er3 Er4 O15 -86.5(4) . . . . ?
O3 Er3 Er4 O15 125.5(4) . . . . ?
O1 Er3 Er4 O15 -161.8(3) . . . . ?
O13 Er3 Er4 O15 138.4(4) . . . . ?
O14 Er3 Er4 O15 52.1(6) . . . . ?
C16 Er3 Er4 O15 118.1(6) . . . . ?
Er2 Er3 Er4 O15 -125.1(3) . . . . ?
O17 Er3 Er4 O10 71.8(3) 4_675 . . . ?
O12 Er3 Er4 O10 -6.1(3) 4_675 . . . ?
O25 Er3 Er4 O10 155.4(5) . . . . ?
O21 Er3 Er4 O10 146.1(6) . . . . ?
O4 Er3 Er4 O10 8.8(3) . . . . ?
O3 Er3 Er4 O10 -139.2(3) . . . . ?
O1 Er3 Er4 O10 -66.5(2) . . . . ?
O13 Er3 Er4 O10 -126.4(3) . . . . ?
O14 Er3 Er4 O10 147.3(5) . . . . ?
C16 Er3 Er4 O10 -146.6(6) . . . . ?
Er2 Er3 Er4 O10 -29.81(16) . . . . ?
O17 Er3 Er4 O3 -149.0(3) 4_675 . . . ?
O12 Er3 Er4 O3 133.1(3) 4_675 . . . ?
O25 Er3 Er4 O3 -65.4(6) . . . . ?
O21 Er3 Er4 O3 -74.7(6) . . . . ?
O4 Er3 Er4 O3 148.0(3) . . . . ?
O1 Er3 Er4 O3 72.7(3) . . . . ?
O13 Er3 Er4 O3 12.8(3) . . . . ?
O14 Er3 Er4 O3 -73.5(5) . . . . ?
C16 Er3 Er4 O3 -7.4(6) . . . . ?
Er2 Er3 Er4 O3 109.4(2) . . . . ?
O17 Er3 Er4 O4 63.0(3) 4_675 . . . ?
O12 Er3 Er4 O4 -14.9(3) 4_675 . . . ?
O25 Er3 Er4 O4 146.6(6) . . . . ?
O21 Er3 Er4 O4 137.3(6) . . . . ?
O3 Er3 Er4 O4 -148.0(3) . . . . ?
O1 Er3 Er4 O4 -75.3(3) . . . . ?
O13 Er3 Er4 O4 -135.2(3) . . . . ?
O14 Er3 Er4 O4 138.5(5) . . . . ?
C16 Er3 Er4 O4 -155.4(6) . . . . ?
Er2 Er3 Er4 O4 -38.6(2) . . . . ?
O17 Er3 Er4 O2 136.6(3) 4_675 . . . ?
O12 Er3 Er4 O2 58.7(3) 4_675 . . . ?
O25 Er3 Er4 O2 -139.8(5) . . . . ?
O21 Er3 Er4 O2 -149.1(6) . . . . ?
O4 Er3 Er4 O2 73.6(3) . . . . ?
O3 Er3 Er4 O2 -74.4(3) . . . . ?
O1 Er3 Er4 O2 -1.75(19) . . . . ?
O13 Er3 Er4 O2 -61.6(3) . . . . ?
O14 Er3 Er4 O2 -147.9(5) . . . . ?
C16 Er3 Er4 O2 -81.8(5) . . . . ?
Er2 Er3 Er4 O2 34.98(14) . . . . ?
O17 Er3 Er4 O24 -23.2(3) 4_675 . . . ?
O12 Er3 Er4 O24 -101.0(3) 4_675 . . . ?
O25 Er3 Er4 O24 60.5(5) . . . . ?
O21 Er3 Er4 O24 51.2(6) . . . . ?
O4 Er3 Er4 O24 -86.1(3) . . . . ?
O3 Er3 Er4 O24 125.9(3) . . . . ?
O1 Er3 Er4 O24 -161.5(2) . . . . ?
O13 Er3 Er4 O24 138.7(3) . . . . ?
O14 Er3 Er4 O24 52.4(5) . . . . ?
C16 Er3 Er4 O24 118.4(6) . . . . ?
Er2 Er3 Er4 O24 -124.74(17) . . . . ?
O17 Er3 Er4 O23 -96.1(3) 4_675 . . . ?
O12 Er3 Er4 O23 -173.9(3) 4_675 . . . ?
O25 Er3 Er4 O23 -12.5(5) . . . . ?
O21 Er3 Er4 O23 -21.7(6) . . . . ?
O4 Er3 Er4 O23 -159.1(3) . . . . ?
O3 Er3 Er4 O23 52.9(3) . . . . ?
O1 Er3 Er4 O23 125.6(2) . . . . ?
O13 Er3 Er4 O23 65.8(3) . . . . ?
O14 Er3 Er4 O23 -20.5(5) . . . . ?
C16 Er3 Er4 O23 45.5(6) . . . . ?
Er2 Er3 Er4 O23 162.33(16) . . . . ?
O17 Er3 Er4 Er1 173.2(2) 4_675 . . . ?
O12 Er3 Er4 Er1 95.4(2) 4_675 . . . ?
O25 Er3 Er4 Er1 -103.1(5) . . . . ?
O21 Er3 Er4 Er1 -112.4(6) . . . . ?
O4 Er3 Er4 Er1 110.3(2) . . . . ?
O3 Er3 Er4 Er1 -37.7(2) . . . . ?
O1 Er3 Er4 Er1 34.94(13) . . . . ?
O13 Er3 Er4 Er1 -24.9(2) . . . . ?
O14 Er3 Er4 Er1 -111.2(5) . . . . ?
C16 Er3 Er4 Er1 -45.1(5) . . . . ?
Er2 Er3 Er4 Er1 71.669(11) . . . . ?
O17 Er3 Er4 Er2 101.6(2) 4_675 . . . ?
O12 Er3 Er4 Er2 23.7(2) 4_675 . . . ?
O25 Er3 Er4 Er2 -174.8(5) . . . . ?
O21 Er3 Er4 Er2 175.9(6) . . . . ?
O4 Er3 Er4 Er2 38.6(2) . . . . ?
O3 Er3 Er4 Er2 -109.4(2) . . . . ?
O1 Er3 Er4 Er2 -36.72(13) . . . . ?
O13 Er3 Er4 Er2 -96.5(2) . . . . ?
O14 Er3 Er4 Er2 177.2(5) . . . . ?
C16 Er3 Er4 Er2 -116.8(5) . . . . ?
O6 C1 C2 N1 -177.5(8) . . . . ?
O5 C1 C2 N1 2.1(13) . . . . ?
O7 C5 C6 N2 2.9(13) . . . . ?
O8 C5 C6 N2 -175.7(8) . . . . ?
O9 C9 C10 N3 173.0(8) . . . . ?
O10 C9 C10 N3 -5.1(13) . . . . ?
N3 C12 C13 N4 -0.4(13) . . . . ?
N4 C14 C15 O11 22.1(14) . . . . ?
N4 C14 C15 O12 -157.2(9) . . . . ?
O17 Er3 C16 O14 5.9(8) 4_675 . . . ?
O12 Er3 C16 O14 79.1(7) 4_675 . . . ?
O25 Er3 C16 O14 -72.8(8) . . . . ?
O21 Er3 C16 O14 -68.1(9) . . . . ?
O4 Er3 C16 O14 115.9(10) . . . . ?
O3 Er3 C16 O14 -137.3(6) . . . . ?
O1 Er3 C16 O14 152.9(6) . . . . ?
O13 Er3 C16 O14 -169.2(11) . . . . ?
Er2 Er3 C16 O14 129.6(6) . . . . ?
Er4 Er3 C16 O14 -132.5(6) . . . . ?
O17 Er3 C16 O13 175.1(6) 4_675 . . . ?
O12 Er3 C16 O13 -111.8(7) 4_675 . . . ?
O25 Er3 C16 O13 96.3(8) . . . . ?
O21 Er3 C16 O13 101.1(9) . . . . ?
O4 Er3 C16 O13 -75.0(12) . . . . ?
O3 Er3 C16 O13 31.8(7) . . . . ?
O1 Er3 C16 O13 -38.0(7) . . . . ?
O14 Er3 C16 O13 169.2(11) . . . . ?
Er2 Er3 C16 O13 -61.2(7) . . . . ?
Er4 Er3 C16 O13 36.7(10) . . . . ?
O17 Er3 C16 C17 -85(4) 4_675 . . . ?
O12 Er3 C16 C17 -12(4) 4_675 . . . ?
O25 Er3 C16 C17 -164(4) . . . . ?
O21 Er3 C16 C17 -159(4) . . . . ?
O4 Er3 C16 C17 25(5) . . . . ?
O3 Er3 C16 C17 132(4) . . . . ?
O1 Er3 C16 C17 62(4) . . . . ?
O13 Er3 C16 C17 100(4) . . . . ?
O14 Er3 C16 C17 -91(4) . . . . ?
Er2 Er3 C16 C17 39(4) . . . . ?
Er4 Er3 C16 C17 137(4) . . . . ?
O14 C16 C17 N5 172.5(10) . . . . ?
O13 C16 C17 N5 -9.8(16) . . . . ?
Er3 C16 C17 N5 -103(4) . . . . ?
O16 C20 C21 N6 -11.6(13) . . . . ?
O15 C20 C21 N6 170.8(8) . . . . ?
N6 C23 C24 N7 0.8(10) . . . . ?
N7 C25 C26 O18 178.4(10) . . . . ?
N7 C25 C26 O17 1.8(15) . . . . ?
O17 Er3 O25 C27 29.3(19) 4_675 . . . ?
O12 Er3 O25 C27 93(2) 4_675 . . . ?
O21 Er3 O25 C27 -16(4) . . . . ?
O4 Er3 O25 C27 -41(2) . . . . ?
O3 Er3 O25 C27 -96.3(19) . . . . ?
O1 Er3 O25 C27 -128.2(18) . . . . ?
O13 Er3 O25 C27 169(2) . . . . ?
O14 Er3 O25 C27 115(2) . . . . ?
C16 Er3 O25 C27 142(2) . . . . ?
Er2 Er3 O25 C27 -70(2) . . . . ?
Er4 Er3 O25 C27 -62.1(19) . . . . ?
O5 Er1 O28 O27 -92(4) . . . 3_565 ?
O3 Er1 O28 O27 94(4) . . . 3_565 ?
O1 Er1 O28 O27 151(4) . . . 3_565 ?
O2 Er1 O28 O27 62(4) . . . 3_565 ?
O7 Er1 O28 O27 -1(4) . . . 3_565 ?
O20 Er1 O28 O27 -150(4) . . . 3_565 ?
O19 Er1 O28 O27 -70(4) . . . 3_565 ?
Er4 Er1 O28 O27 69(4) . . . 3_565 ?
Er3 Er1 O28 O27 128(4) . . . 3_565 ?
Er2 Er1 O28 O27 122(3) . . . 3_565 ?
O5 Er1 O28 C29 -24(3) . . . . ?
O3 Er1 O28 C29 163(3) . . . . ?
O27 Er1 O28 C29 69(4) 3_565 . . . ?
O1 Er1 O28 C29 -140(3) . . . . ?
O2 Er1 O28 C29 130(2) . . . . ?
O7 Er1 O28 C29 68(3) . . . . ?
O20 Er1 O28 C29 -81(3) . . . . ?
O19 Er1 O28 C29 -1(3) . . . . ?
Er4 Er1 O28 C29 138(3) . . . . ?
Er3 Er1 O28 C29 -163(3) . . . . ?
Er2 Er1 O28 C29 -170(2) . . . . ?
Er3 O25 C27 O26 -3(3) . . . . ?
Er3 O25 C27 C28 176.2(14) . . . . ?
C31 N8 C28 C27 -79(3) . . . . ?
C32 N8 C28 C27 93(2) . . . . ?
O26 C27 C28 N8 166.1(16) . . . . ?
O25 C27 C28 N8 -13(2) . . . . ?
O27 O28 C29 O28 95(4) 3_565 . . 3_565 ?
Er1 O28 C29 O28 30(5) . . . 3_565 ?
Er1 O28 C29 O27 -64(4) . . . 3_565 ?
O27 O28 C29 O27 64(4) 3_565 . . . ?
Er1 O28 C29 O27 -1(4) . . . . ?
O27 O28 C29 C30 -115(4) 3_565 . . . ?
Er1 O28 C29 C30 -180(2) . . . . ?
O27 O28 C29 C30 -108(4) 3_565 . . 3_565 ?
Er1 O28 C29 C30 -172(2) . . . 3_565 ?
Er1 O27 C29 O28 -53(3) 3_565 . . 3_565 ?
O28 O27 C29 O28 105(5) 3_565 . . . ?
Er1 O27 C29 O28 52(4) 3_565 . . . ?
O28 O27 C29 O27 129(3) 3_565 . . 3_565 ?
Er1 O27 C29 O27 76(3) 3_565 . . 3_565 ?
O28 O27 C29 C30 -76(4) 3_565 . . . ?
Er1 O27 C29 C30 -129(2) 3_565 . . . ?
O28 O27 C29 C30 -88(5) 3_565 . . 3_565 ?
Er1 O27 C29 C30 -141(2) 3_565 . . 3_565 ?
C31 N9 C30 C30 46(2) . . . 3_565 ?
C33 N9 C30 C30 -142(4) . . . 3_565 ?
N9 N9 C30 C30 180.000(14) 3_565 . . 3_565 ?
C33 N9 C30 C30 -158(2) 3_565 . . 3_565 ?
C30 N9 C30 N9 180.000(9) 3_565 . . 3_565 ?
C31 N9 C30 N9 -134(2) . . . 3_565 ?
C33 N9 C30 N9 38(4) . . . 3_565 ?
C33 N9 C30 N9 22(2) 3_565 . . 3_565 ?
C30 N9 C30 C29 31(3) 3_565 . . . ?
C31 N9 C30 C29 77(3) . . . . ?
C33 N9 C30 C29 -111(3) . . . . ?
N9 N9 C30 C29 -149(3) 3_565 . . . ?
C33 N9 C30 C29 -127(2) 3_565 . . . ?
C30 N9 C30 C31 -152.3(15) 3_565 . . 3_565 ?
C31 N9 C30 C31 -107(3) . . . 3_565 ?
C33 N9 C30 C31 66(3) . . . 3_565 ?
N9 N9 C30 C31 27.7(15) 3_565 . . 3_565 ?
C33 N9 C30 C31 50(2) 3_565 . . 3_565 ?
O28 C29 C30 C30 170.1(14) 3_565 . . 3_565 ?
O28 C29 C30 C30 13.0(18) . . . 3_565 ?
O27 C29 C30 C30 -20(2) 3_565 . . 3_565 ?
O27 C29 C30 C30 -165.9(16) . . . 3_565 ?
O28 C29 C30 N9 85(6) 3_565 . . 3_565 ?
O28 C29 C30 N9 -72(6) . . . 3_565 ?
O27 C29 C30 N9 -105(6) 3_565 . . 3_565 ?
O27 C29 C30 N9 109(5) . . . 3_565 ?
C30 C29 C30 N9 -85(5) 3_565 . . 3_565 ?
O28 C29 C30 N9 150(2) 3_565 . . . ?
O28 C29 C30 N9 -7(3) . . . . ?
O27 C29 C30 N9 -40(4) 3_565 . . . ?
O27 C29 C30 N9 174(2) . . . . ?
C30 C29 C30 N9 -20(2) 3_565 . . . ?
O28 C29 C30 C31 -24(5) 3_565 . . 3_565 ?
O28 C29 C30 C31 179(4) . . . 3_565 ?
O27 C29 C30 C31 146(4) 3_565 . . 3_565 ?
O27 C29 C30 C31 0(5) . . . 3_565 ?
C30 C29 C30 C31 166(4) 3_565 . . 3_565 ?
C30 N9 C31 N8 -158(3) 3_565 . . . ?
C33 N9 C31 N8 3(3) . . . . ?
N9 N9 C31 N8 125(2) 3_565 . . . ?
C30 N9 C31 N8 176(2) . . . . ?
C33 N9 C31 N8 42(5) 3_565 . . . ?
C33 N9 C31 C30 161(4) . . . 3_565 ?
N9 N9 C31 C30 -77(3) 3_565 . . 3_565 ?
C30 N9 C31 C30 -26.0(19) . . . 3_565 ?
C33 N9 C31 C30 -161(5) 3_565 . . 3_565 ?
C32 N8 C31 N9 -2(3) . . . . ?
C28 N8 C31 N9 170.8(19) . . . . ?
C32 N8 C31 C30 -20(4) . . . 3_565 ?
C28 N8 C31 C30 153(2) . . . 3_565 ?
C31 N8 C32 C33 -1(3) . . . . ?
C28 N8 C32 C33 -173(2) . . . . ?
N8 C32 C33 C33 -118(3) . . . 3_565 ?
N8 C32 C33 N9 3(3) . . . . ?
N8 C32 C33 N9 -30(5) . . . 3_565 ?
C30 N9 C33 C33 -66(5) 3_565 . . 3_565 ?
C31 N9 C33 C33 150(2) . . . 3_565 ?
N9 N9 C33 C33 0.000(2) 3_565 . . 3_565 ?
C30 N9 C33 C33 -23(2) . . . 3_565 ?
C30 N9 C33 C32 141(5) 3_565 . . . ?
C31 N9 C33 C32 -4(3) . . . . ?
N9 N9 C33 C32 -154(2) 3_565 . . . ?
C30 N9 C33 C32 -177(2) . . . . ?
C33 N9 C33 C32 -154(2) 3_565 . . . ?
C30 N9 C33 N9 -66(5) 3_565 . . 3_565 ?
C31 N9 C33 N9 150(2) . . . 3_565 ?
C30 N9 C33 N9 -23(2) . . . 3_565 ?
C33 N9 C33 N9 0.000(3) 3_565 . . 3_565 ?
N1 C4 N1 C3 2.2(13) 3_565 . . . ?
N1 C4 N1 C2 173.4(6) 3_565 . . . ?
C3 C3 N1 C4 -1.4(8) 3_565 . . . ?
C3 C3 N1 C2 -172.7(7) 3_565 . . . ?
C1 C2 N1 C4 -100.4(12) . . . . ?
C1 C2 N1 C3 69.6(12) . . . . ?
N2 C7 N2 C8 -0.9(14) 3_565 . . . ?
N2 C7 N2 C6 -175.0(6) 3_565 . . . ?
C8 C8 N2 C7 0.5(9) 3_565 . . . ?
C8 C8 N2 C6 174.4(7) 3_565 . . . ?
C5 C6 N2 C7 84.5(12) . . . . ?
C5 C6 N2 C8 -88.4(13) . . . . ?
N4 C11 N3 C12 -1.0(11) . . . . ?
N4 C11 N3 C10 177.9(8) . . . . ?
C13 C12 N3 C11 0.8(12) . . . . ?
C13 C12 N3 C10 -178.0(9) . . . . ?
C9 C10 N3 C11 105.9(11) . . . . ?
C9 C10 N3 C12 -75.4(13) . . . . ?
N3 C11 N4 C13 0.7(11) . . . . ?
N3 C11 N4 C14 174.6(9) . . . . ?
C12 C13 N4 C11 -0.2(13) . . . . ?
C12 C13 N4 C14 -174.3(9) . . . . ?
C15 C14 N4 C11 -72.2(14) . . . . ?
C15 C14 N4 C13 100.9(12) . . . . ?
N5 C19 N5 C18 1.6(15) 3_565 . . . ?
N5 C19 N5 C17 -175.9(7) 3_565 . . . ?
C18 C18 N5 C19 -1.0(9) 3_565 . . . ?
C18 C18 N5 C17 176.4(8) 3_565 . . . ?
C16 C17 N5 C19 -107.4(12) . . . . ?
C16 C17 N5 C18 75.7(14) . . . . ?
N7 C22 N6 C23 -0.7(10) . . . . ?
N7 C22 N6 C21 -174.6(8) . . . . ?
C24 C23 N6 C22 -0.1(10) . . . . ?
C24 C23 N6 C21 173.9(8) . . . . ?
C20 C21 N6 C22 90.2(11) . . . . ?
C20 C21 N6 C23 -82.7(11) . . . . ?
N6 C22 N7 C24 1.2(10) . . . . ?
N6 C22 N7 C25 177.1(7) . . . . ?
C23 C24 N7 C22 -1.3(10) . . . . ?
C23 C24 N7 C25 -177.1(8) . . . . ?
C26 C25 N7 C22 -69.2(11) . . . . ?
C26 C25 N7 C24 105.9(10) . . . . ?
O5 Er1 O1 Er2 65.0(2) . . . . ?
O3 Er1 O1 Er2 -92.9(3) . . . . ?
O27 Er1 O1 Er2 -143.3(7) 3_565 . . . ?
O2 Er1 O1 Er2 -15.7(2) . . . . ?
O7 Er1 O1 Er2 -25.8(5) . . . . ?
O20 Er1 O1 Er2 149.3(4) . . . . ?
O28 Er1 O1 Er2 -151.5(5) . . . . ?
O19 Er1 O1 Er2 112.7(3) . . . . ?
Er4 Er1 O1 Er2 -54.99(17) . . . . ?
Er3 Er1 O1 Er2 -111.6(3) . . . . ?
O5 Er1 O1 Er3 176.6(2) . . . . ?
O3 Er1 O1 Er3 18.7(2) . . . . ?
O27 Er1 O1 Er3 -31.7(8) 3_565 . . . ?
O2 Er1 O1 Er3 96.0(2) . . . . ?
O7 Er1 O1 Er3 85.8(4) . . . . ?
O20 Er1 O1 Er3 -99.1(4) . . . . ?
O28 Er1 O1 Er3 -39.8(5) . . . . ?
O19 Er1 O1 Er3 -135.7(3) . . . . ?
Er4 Er1 O1 Er3 56.65(17) . . . . ?
Er2 Er1 O1 Er3 111.6(3) . . . . ?
O4 Er2 O1 Er1 92.1(2) . . . . ?
O11 Er2 O1 Er1 -168.2(3) 4_675 . . . ?
O2 Er2 O1 Er1 15.7(2) . . . . ?
O6 Er2 O1 Er1 -63.4(2) . . . . ?
O22 Er2 O1 Er1 -117.6(3) . . . . ?
O9 Er2 O1 Er1 20.0(5) . . . . ?
O16 Er2 O1 Er1 136.6(2) 4_675 . . . ?
Er3 Er2 O1 Er1 112.8(3) . . . . ?
Er4 Er2 O1 Er1 54.23(17) . . . . ?
O4 Er2 O1 Er3 -20.7(2) . . . . ?
O11 Er2 O1 Er3 78.9(2) 4_675 . . . ?
O2 Er2 O1 Er3 -97.1(2) . . . . ?
O6 Er2 O1 Er3 -176.2(2) . . . . ?
O22 Er2 O1 Er3 129.5(2) . . . . ?
O9 Er2 O1 Er3 -92.8(4) . . . . ?
O16 Er2 O1 Er3 23.8(3) 4_675 . . . ?
Er4 Er2 O1 Er3 -58.61(16) . . . . ?
Er1 Er2 O1 Er3 -112.8(3) . . . . ?
O17 Er3 O1 Er1 -131.9(5) 4_675 . . . ?
O12 Er3 O1 Er1 170.0(3) 4_675 . . . ?
O25 Er3 O1 Er1 14.4(7) . . . . ?
O21 Er3 O1 Er1 -3.2(9) . . . . ?
O4 Er3 O1 Er1 -93.6(2) . . . . ?
O3 Er3 O1 Er1 -18.4(2) . . . . ?
O13 Er3 O1 Er1 79.2(3) . . . . ?
O14 Er3 O1 Er1 110.3(3) . . . . ?
C16 Er3 O1 Er1 96.2(3) . . . . ?
Er2 Er3 O1 Er1 -114.3(3) . . . . ?
Er4 Er3 O1 Er1 -55.78(17) . . . . ?
O17 Er3 O1 Er2 -17.5(6) 4_675 . . . ?
O12 Er3 O1 Er2 -75.7(3) 4_675 . . . ?
O25 Er3 O1 Er2 128.7(7) . . . . ?
O21 Er3 O1 Er2 111.2(8) . . . . ?
O4 Er3 O1 Er2 20.69(19) . . . . ?
O3 Er3 O1 Er2 95.9(2) . . . . ?
O13 Er3 O1 Er2 -166.4(3) . . . . ?
O14 Er3 O1 Er2 -135.4(2) . . . . ?
C16 Er3 O1 Er2 -149.5(3) . . . . ?
Er4 Er3 O1 Er2 58.55(16) . . . . ?
O5 Er1 O2 Er2 -73.7(2) . . . . ?
O3 Er1 O2 Er2 91.1(2) . . . . ?
O27 Er1 O2 Er2 139.2(8) 3_565 . . . ?
O1 Er1 O2 Er2 15.7(2) . . . . ?
O7 Er1 O2 Er2 -170.3(3) . . . . ?
O20 Er1 O2 Er2 -6.6(6) . . . . ?
O28 Er1 O2 Er2 123.4(6) . . . . ?
O19 Er1 O2 Er2 -124.4(3) . . . . ?
Er4 Er1 O2 Er2 111.7(3) . . . . ?
Er3 Er1 O2 Er2 53.99(17) . . . . ?
O5 Er1 O2 Er4 174.5(2) . . . . ?
O3 Er1 O2 Er4 -20.6(2) . . . . ?
O27 Er1 O2 Er4 27.5(8) 3_565 . . . ?
O1 Er1 O2 Er4 -96.0(2) . . . . ?
O7 Er1 O2 Er4 78.0(2) . . . . ?
O20 Er1 O2 Er4 -118.4(5) . . . . ?
O28 Er1 O2 Er4 11.7(6) . . . . ?
O19 Er1 O2 Er4 123.8(3) . . . . ?
Er3 Er1 O2 Er4 -57.74(16) . . . . ?
Er2 Er1 O2 Er4 -111.7(3) . . . . ?
O4 Er2 O2 Er1 -91.8(2) . . . . ?
O11 Er2 O2 Er1 -22.1(5) 4_675 . . . ?
O1 Er2 O2 Er1 -15.6(2) . . . . ?
O6 Er2 O2 Er1 71.5(2) . . . . ?
O22 Er2 O2 Er1 113.7(3) . . . . ?
O9 Er2 O2 Er1 166.8(3) . . . . ?
O16 Er2 O2 Er1 -134.0(2) 4_675 . . . ?
Er3 Er2 O2 Er1 -54.45(17) . . . . ?
Er4 Er2 O2 Er1 -110.3(3) . . . . ?
O4 Er2 O2 Er4 18.4(2) . . . . ?
O11 Er2 O2 Er4 88.1(4) 4_675 . . . ?
O1 Er2 O2 Er4 94.7(2) . . . . ?
O6 Er2 O2 Er4 -178.2(3) . . . . ?
O22 Er2 O2 Er4 -136.0(2) . . . . ?
O9 Er2 O2 Er4 -82.9(2) . . . . ?
O16 Er2 O2 Er4 -23.7(3) 4_675 . . . ?
Er3 Er2 O2 Er4 55.82(17) . . . . ?
Er1 Er2 O2 Er4 110.3(3) . . . . ?
O8 Er4 O2 Er1 -80.3(2) . . . . ?
O15 Er4 O2 Er1 -138.6(2) . . . . ?
O10 Er4 O2 Er1 -176.7(3) . . . . ?
O3 Er4 O2 Er1 20.4(2) . . . . ?
O4 Er4 O2 Er1 95.2(2) . . . . ?
O24 Er4 O2 Er1 91.5(4) . . . . ?
O23 Er4 O2 Er1 -24.8(4) . . . . ?
Er2 Er4 O2 Er1 113.5(3) . . . . ?
Er3 Er4 O2 Er1 57.94(16) . . . . ?
O8 Er4 O2 Er2 166.3(3) . . . . ?
O15 Er4 O2 Er2 107.9(3) . . . . ?
O10 Er4 O2 Er2 69.8(2) . . . . ?
O3 Er4 O2 Er2 -93.0(2) . . . . ?
O4 Er4 O2 Er2 -18.3(2) . . . . ?
O24 Er4 O2 Er2 -21.9(4) . . . . ?
O23 Er4 O2 Er2 -138.3(3) . . . . ?
Er1 Er4 O2 Er2 -113.5(3) . . . . ?
Er3 Er4 O2 Er2 -55.53(17) . . . . ?
O5 Er1 O3 Er4 50.5(5) . . . . ?
O27 Er1 O3 Er4 -123.3(6) 3_565 . . . ?
O1 Er1 O3 Er4 95.8(2) . . . . ?
O2 Er1 O3 Er4 21.3(2) . . . . ?
O7 Er1 O3 Er4 -52.4(2) . . . . ?
O20 Er1 O3 Er4 158.5(3) . . . . ?
O28 Er1 O3 Er4 -137.2(5) . . . . ?
O19 Er1 O3 Er4 -111.0(3) . . . . ?
Er3 Er1 O3 Er4 115.1(3) . . . . ?
Er2 Er1 O3 Er4 58.55(17) . . . . ?
O5 Er1 O3 Er3 -64.5(5) . . . . ?
O27 Er1 O3 Er3 121.6(6) 3_565 . . . ?
O1 Er1 O3 Er3 -19.3(2) . . . . ?
O2 Er1 O3 Er3 -93.8(2) . . . . ?
O7 Er1 O3 Er3 -167.5(2) . . . . ?
O20 Er1 O3 Er3 43.4(3) . . . . ?
O28 Er1 O3 Er3 107.8(5) . . . . ?
O19 Er1 O3 Er3 133.9(3) . . . . ?
Er4 Er1 O3 Er3 -115.1(3) . . . . ?
Er2 Er1 O3 Er3 -56.52(18) . . . . ?
O8 Er4 O3 Er1 50.6(3) . . . . ?
O15 Er4 O3 Er1 130.0(4) . . . . ?
O10 Er4 O3 Er1 -48.7(4) . . . . ?
O4 Er4 O3 Er1 -96.6(3) . . . . ?
O2 Er4 O3 Er1 -21.2(2) . . . . ?
O24 Er4 O3 Er1 -166.8(2) . . . . ?
O23 Er4 O3 Er1 121.7(3) . . . . ?
Er2 Er4 O3 Er1 -59.24(17) . . . . ?
Er3 Er4 O3 Er1 -116.1(3) . . . . ?
O8 Er4 O3 Er3 166.7(2) . . . . ?
O15 Er4 O3 Er3 -113.9(4) . . . . ?
O10 Er4 O3 Er3 67.4(4) . . . . ?
O4 Er4 O3 Er3 19.6(2) . . . . ?
O2 Er4 O3 Er3 95.0(2) . . . . ?
O24 Er4 O3 Er3 -50.6(3) . . . . ?
O23 Er4 O3 Er3 -122.2(3) . . . . ?
Er1 Er4 O3 Er3 116.1(3) . . . . ?
Er2 Er4 O3 Er3 56.89(17) . . . . ?
O17 Er3 O3 Er1 151.6(3) 4_675 . . . ?
O12 Er3 O3 Er1 33.0(5) 4_675 . . . ?
O25 Er3 O3 Er1 -137.3(6) . . . . ?
O21 Er3 O3 Er1 -150.3(6) . . . . ?
O4 Er3 O3 Er1 94.8(3) . . . . ?
O1 Er3 O3 Er1 19.0(2) . . . . ?
O13 Er3 O3 Er1 -55.3(3) . . . . ?
O14 Er3 O3 Er1 -94.6(4) . . . . ?
C16 Er3 O3 Er1 -69.4(4) . . . . ?
Er2 Er3 O3 Er1 57.40(19) . . . . ?
Er4 Er3 O3 Er1 114.5(3) . . . . ?
O17 Er3 O3 Er4 37.0(4) 4_675 . . . ?
O12 Er3 O3 Er4 -81.6(5) 4_675 . . . ?
O25 Er3 O3 Er4 108.2(6) . . . . ?
O21 Er3 O3 Er4 95.1(6) . . . . ?
O4 Er3 O3 Er4 -19.7(2) . . . . ?
O1 Er3 O3 Er4 -95.5(2) . . . . ?
O13 Er3 O3 Er4 -169.8(3) . . . . ?
O14 Er3 O3 Er4 150.9(3) . . . . ?
C16 Er3 O3 Er4 176.1(3) . . . . ?
Er2 Er3 O3 Er4 -57.13(18) . . . . ?
O11 Er2 O4 Er3 -51.1(2) 4_675 . . . ?
O2 Er2 O4 Er3 95.6(2) . . . . ?
O1 Er2 O4 Er3 21.5(2) . . . . ?
O6 Er2 O4 Er3 66.8(4) . . . . ?
O22 Er2 O4 Er3 -117.1(3) . . . . ?
O9 Er2 O4 Er3 169.8(2) . . . . ?
O16 Er2 O4 Er3 -120.0(3) 4_675 . . . ?
Er4 Er2 O4 Er3 114.4(3) . . . . ?
Er1 Er2 O4 Er3 58.42(16) . . . . ?
O11 Er2 O4 Er4 -165.5(2) 4_675 . . . ?
O2 Er2 O4 Er4 -18.7(2) . . . . ?
O1 Er2 O4 Er4 -92.9(2) . . . . ?
O6 Er2 O4 Er4 -47.6(5) . . . . ?
O22 Er2 O4 Er4 128.6(3) . . . . ?
O9 Er2 O4 Er4 55.4(2) . . . . ?
O16 Er2 O4 Er4 125.7(3) 4_675 . . . ?
Er3 Er2 O4 Er4 -114.4(3) . . . . ?
Er1 Er2 O4 Er4 -55.96(17) . . . . ?
O17 Er3 O4 Er2 132.8(4) 4_675 . . . ?
O12 Er3 O4 Er2 53.8(3) 4_675 . . . ?
O25 Er3 O4 Er2 -152.3(6) . . . . ?
O21 Er3 O4 Er2 -157.7(7) . . . . ?
O3 Er3 O4 Er2 -94.8(2) . . . . ?
O1 Er3 O4 Er2 -21.20(19) . . . . ?
O13 Er3 O4 Er2 -33.5(5) . . . . ?
O14 Er3 O4 Er2 101.8(6) . . . . ?
C16 Er3 O4 Er2 18.2(11) . . . . ?
Er4 Er3 O4 Er2 -114.4(3) . . . . ?
O17 Er3 O4 Er4 -112.9(4) 4_675 . . . ?
O12 Er3 O4 Er4 168.2(3) 4_675 . . . ?
O25 Er3 O4 Er4 -37.9(6) . . . . ?
O21 Er3 O4 Er4 -43.3(7) . . . . ?
O3 Er3 O4 Er4 19.5(2) . . . . ?
O1 Er3 O4 Er4 93.2(2) . . . . ?
O13 Er3 O4 Er4 80.9(5) . . . . ?
O14 Er3 O4 Er4 -143.8(5) . . . . ?
C16 Er3 O4 Er4 132.5(10) . . . . ?
Er2 Er3 O4 Er4 114.4(3) . . . . ?
O8 Er4 O4 Er2 26.2(5) . . . . ?
O15 Er4 O4 Er2 -114.5(3) . . . . ?
O10 Er4 O4 Er2 -57.9(2) . . . . ?
O3 Er4 O4 Er2 94.6(2) . . . . ?
O2 Er4 O4 Er2 18.6(2) . . . . ?
O24 Er4 O4 Er2 -163.6(3) . . . . ?
O23 Er4 O4 Er2 140.3(2) . . . . ?
Er1 Er4 O4 Er2 57.45(17) . . . . ?
Er3 Er4 O4 Er2 114.3(3) . . . . ?
O8 Er4 O4 Er3 -88.1(4) . . . . ?
O15 Er4 O4 Er3 131.1(3) . . . . ?
O10 Er4 O4 Er3 -172.3(2) . . . . ?
O3 Er4 O4 Er3 -19.7(2) . . . . ?
O2 Er4 O4 Er3 -95.7(2) . . . . ?
O24 Er4 O4 Er3 82.0(2) . . . . ?
O23 Er4 O4 Er3 26.0(3) . . . . ?
Er1 Er4 O4 Er3 -56.89(17) . . . . ?
Er2 Er4 O4 Er3 -114.3(3) . . . . ?
O6 C1 O5 Er1 11.9(14) . . . . ?
C2 C1 O5 Er1 -167.6(7) . . . . ?
O3 Er1 O5 C1 3.0(10) . . . . ?
O27 Er1 O5 C1 174.2(11) 3_565 . . . ?
O1 Er1 O5 C1 -39.2(8) . . . . ?
O2 Er1 O5 C1 31.2(8) . . . . ?
O7 Er1 O5 C1 105.9(8) . . . . ?
O20 Er1 O5 C1 -111.8(8) . . . . ?
O28 Er1 O5 C1 -165.8(9) . . . . ?
O19 Er1 O5 C1 171.1(9) . . . . ?
Er4 Er1 O5 C1 35.0(8) . . . . ?
Er3 Er1 O5 C1 -36.7(9) . . . . ?
Er2 Er1 O5 C1 -5.2(8) . . . . ?
O5 C1 O6 Er2 -13.0(15) . . . . ?
C2 C1 O6 Er2 166.5(7) . . . . ?
O4 Er2 O6 C1 -2.2(11) . . . . ?
O11 Er2 O6 C1 113.3(9) 4_675 . . . ?
O2 Er2 O6 C1 -30.2(8) . . . . ?
O1 Er2 O6 C1 40.4(9) . . . . ?
O22 Er2 O6 C1 -179.9(9) . . . . ?
O9 Er2 O6 C1 -106.5(9) . . . . ?
O16 Er2 O6 C1 -170.7(8) 4_675 . . . ?
Er3 Er2 O6 C1 37.7(9) . . . . ?
Er4 Er2 O6 C1 -31.4(9) . . . . ?
Er1 Er2 O6 C1 6.4(8) . . . . ?
O8 C5 O7 Er1 -13.2(15) . . . . ?
C6 C5 O7 Er1 168.4(6) . . . . ?
O5 Er1 O7 C5 -110.0(8) . . . . ?
O3 Er1 O7 C5 38.9(8) . . . . ?
O27 Er1 O7 C5 111.3(10) 3_565 . . . ?
O1 Er1 O7 C5 -21.6(10) . . . . ?
O2 Er1 O7 C5 -31.5(8) . . . . ?
O20 Er1 O7 C5 166.0(9) . . . . ?
O28 Er1 O7 C5 111.6(9) . . . . ?
O19 Er1 O7 C5 -174.9(9) . . . . ?
Er4 Er1 O7 C5 8.6(8) . . . . ?
Er3 Er1 O7 C5 29.5(9) . . . . ?
Er2 Er1 O7 C5 -37.6(9) . . . . ?
O7 C5 O8 Er4 8.3(16) . . . . ?
C6 C5 O8 Er4 -173.2(7) . . . . ?
O15 Er4 O8 C5 -179.0(9) . . . . ?
O10 Er4 O8 C5 112.2(9) . . . . ?
O3 Er4 O8 C5 -30.3(9) . . . . ?
O4 Er4 O8 C5 30.8(11) . . . . ?
O2 Er4 O8 C5 38.2(9) . . . . ?
O24 Er4 O8 C5 -133.9(8) . . . . ?
O23 Er4 O8 C5 -98.4(9) . . . . ?
Er1 Er4 O8 C5 -1.4(8) . . . . ?
Er2 Er4 O8 C5 47.0(9) . . . . ?
Er3 Er4 O8 C5 -20.0(10) . . . . ?
O10 C9 O9 Er2 12.7(12) . . . . ?
C10 C9 O9 Er2 -165.2(6) . . . . ?
O4 Er2 O9 C9 -27.3(7) . . . . ?
O11 Er2 O9 C9 -130.4(7) 4_675 . . . ?
O2 Er2 O9 C9 41.8(7) . . . . ?
O1 Er2 O9 C9 37.7(8) . . . . ?
O6 Er2 O9 C9 118.3(7) . . . . ?
O22 Er2 O9 C9 -173.6(7) . . . . ?
O16 Er2 O9 C9 -92.3(7) 4_675 . . . ?
Er3 Er2 O9 C9 -19.0(7) . . . . ?
Er4 Er2 O9 C9 3.3(6) . . . . ?
Er1 Er2 O9 C9 50.2(7) . . . . ?
O9 C9 O10 Er4 -37.4(14) . . . . ?
C10 C9 O10 Er4 140.4(8) . . . . ?
O8 Er4 O10 C9 -83.2(9) . . . . ?
O15 Er4 O10 C9 -162.3(9) . . . . ?
O3 Er4 O10 C9 17.0(10) . . . . ?
O4 Er4 O10 C9 61.5(9) . . . . ?
O2 Er4 O10 C9 -9.8(8) . . . . ?
O24 Er4 O10 C9 132.5(9) . . . . ?
O23 Er4 O10 C9 -146.4(8) . . . . ?
Er1 Er4 O10 C9 -12.0(9) . . . . ?
Er2 Er4 O10 C9 28.2(8) . . . . ?
Er3 Er4 O10 C9 56.2(9) . . . . ?
O12 C15 O11 Er2 8.7(16) . . . 4_674 ?
C14 C15 O11 Er2 -170.5(7) . . . 4_674 ?
O11 C15 O12 Er3 -0.2(17) . . . 4_674 ?
C14 C15 O12 Er3 178.9(8) . . . 4_674 ?
O14 C16 O13 Er3 10.9(11) . . . . ?
C17 C16 O13 Er3 -166.8(10) . . . . ?
O17 Er3 O13 C16 -6.9(9) 4_675 . . . ?
O12 Er3 O13 C16 64.6(7) 4_675 . . . ?
O25 Er3 O13 C16 -79.2(8) . . . . ?
O21 Er3 O13 C16 -80.3(9) . . . . ?
O4 Er3 O13 C16 153.0(6) . . . . ?
O3 Er3 O13 C16 -151.6(7) . . . . ?
O1 Er3 O13 C16 141.1(7) . . . . ?
O14 Er3 O13 C16 -6.1(6) . . . . ?
Er2 Er3 O13 C16 132.3(6) . . . . ?
Er4 Er3 O13 C16 -159.2(6) . . . . ?
O13 C16 O14 Er3 -10.7(11) . . . . ?
C17 C16 O14 Er3 167.1(9) . . . . ?
O17 Er3 O14 C16 -174.4(7) 4_675 . . . ?
O12 Er3 O14 C16 -93.4(7) 4_675 . . . ?
O25 Er3 O14 C16 100.2(8) . . . . ?
O21 Er3 O14 C16 109.8(9) . . . . ?
O4 Er3 O14 C16 -144.4(7) . . . . ?
O3 Er3 O14 C16 57.3(8) . . . . ?
O1 Er3 O14 C16 -32.0(7) . . . . ?
O13 Er3 O14 C16 6.1(6) . . . . ?
Er2 Er3 O14 C16 -75.3(7) . . . . ?
Er4 Er3 O14 C16 108.7(8) . . . . ?
O16 C20 O15 Er4 134.3(10) . . . . ?
C21 C20 O15 Er4 -48.3(16) . . . . ?
O8 Er4 O15 C20 65.3(12) . . . . ?
O10 Er4 O15 C20 161.2(12) . . . . ?
O3 Er4 O15 C20 -18.0(14) . . . . ?
O4 Er4 O15 C20 -136.6(11) . . . . ?
O2 Er4 O15 C20 121.6(12) . . . . ?
O24 Er4 O15 C20 -87.1(12) . . . . ?
O23 Er4 O15 C20 -10.0(12) . . . . ?
Er1 Er4 O15 C20 60.5(14) . . . . ?
Er2 Er4 O15 C20 174.6(11) . . . . ?
Er3 Er4 O15 C20 -86.8(12) . . . . ?
O15 C20 O16 Er2 7.4(16) . . . 4_674 ?
C21 C20 O16 Er2 -169.9(7) . . . 4_674 ?
O18 C26 O17 Er3 15(3) . . . 4_674 ?
C25 C26 O17 Er3 -168.7(11) . . . 4_674 ?
O5 Er1 O19 Er1 132.3(5) . . . 3_565 ?
O3 Er1 O19 Er1 -58.1(6) . . . 3_565 ?
O27 Er1 O19 Er1 -45.4(7) 3_565 . . 3_565 ?
O1 Er1 O19 Er1 79.7(5) . . . 3_565 ?
O2 Er1 O19 Er1 -172.6(3) . . . 3_565 ?
O7 Er1 O19 Er1 -124.3(5) . . . 3_565 ?
O20 Er1 O19 Er1 43.8(5) . . . 3_565 ?
O28 Er1 O19 Er1 -31.9(5) . . . 3_565 ?
Er4 Er1 O19 Er1 -119.2(3) . . . 3_565 ?
Er3 Er1 O19 Er1 10.8(7) . . . 3_565 ?
Er2 Er1 O19 Er1 138.0(3) . . . 3_565 ?
